data_4348887
loop_
_publ_author_name
'Ida, Hiromichi'
'Shiga, Takuya'
'Newton, Graham N.'
'Oshio, Hiroki'

_publ_section_title
;
 Syntheses, structures and magnetism of mixed-valence Mn19 and Mn21
 complexes supported by alkylamine-based alkoxo-bridging ligands
;
_journal_issue 6
_journal_name_full 'Inorganic Chemistry Frontiers'
_journal_page_first 538
_journal_paper_doi 10.1039/C5QI00013K
_journal_volume 2
_journal_year 2015
_chemical_formula_sum 'C150 H182 Cl2 Mn19 N4 O80'
_chemical_formula_weight 4435.75
_space_group_crystal_system monoclinic
_space_group_IT_number 15
_space_group_name_Hall '-C 2yc'
_space_group_name_H-M_alt 'C 1 2/c 1'
_atom_sites_solution_hydrogens geom
_audit_block_doi 10.5517/cc140rzw
_audit_creation_method SHELXL-2013
_audit_update_record
;
2015-01-14 deposited with the CCDC.
2015-04-08 downloaded from the CCDC.
;
_cell_angle_alpha 90
_cell_angle_beta 99.033(3)
_cell_angle_gamma 90
_cell_formula_units_Z 4
_cell_length_a 35.738(7)
_cell_length_b 19.551(4)
_cell_length_c 25.253(5)
_cell_measurement_reflns_used 6348
_cell_measurement_temperature 100(2)
_cell_measurement_theta_max 26.84
_cell_measurement_theta_min 2.24
_cell_volume 17426(6)
_computing_cell_refinement 'Bruker SAINT'
_computing_data_collection 'Bruker APEX2'
_computing_data_reduction 'Bruker SAINT'
_computing_molecular_graphics 'Bruker SHELXTL'
_computing_publication_material 'Bruker SHELXTL'
_computing_structure_refinement 'SHELXL-2013 (Sheldrick 2013)'
_computing_structure_solution 'SHELXS-97 (Sheldrick 2008)'
_diffrn_ambient_temperature 100(2)
_diffrn_detector_area_resol_mean 8.366
_diffrn_measured_fraction_theta_full 0.999
_diffrn_measured_fraction_theta_max 0.991
_diffrn_measurement_device_type 'Bruker APEX-II CCD'
_diffrn_measurement_method '\f and \w scans'
_diffrn_radiation_type MoK\a
_diffrn_radiation_wavelength 0.71073
_diffrn_reflns_av_R_equivalents 0.0941
_diffrn_reflns_av_unetI/netI 0.1513
_diffrn_reflns_Laue_measured_fraction_full 0.999
_diffrn_reflns_Laue_measured_fraction_max 0.991
_diffrn_reflns_limit_h_max 22
_diffrn_reflns_limit_h_min -46
_diffrn_reflns_limit_k_max 25
_diffrn_reflns_limit_k_min -20
_diffrn_reflns_limit_l_max 32
_diffrn_reflns_limit_l_min -32
_diffrn_reflns_number 48768
_diffrn_reflns_point_group_measured_fraction_full 0.999
_diffrn_reflns_point_group_measured_fraction_max 0.991
_diffrn_reflns_theta_full 25.242
_diffrn_reflns_theta_max 27.498
_diffrn_reflns_theta_min 1.154
_diffrn_source 'fine-focus sealed tube'
_exptl_absorpt_coefficient_mu 1.452
_exptl_absorpt_correction_T_max 0.7456
_exptl_absorpt_correction_T_min 0.6513
_exptl_absorpt_correction_type empirical
_exptl_absorpt_process_details SADABS
_exptl_crystal_colour dark-brown
_exptl_crystal_density_diffrn 1.691
_exptl_crystal_density_meas ?
_exptl_crystal_description lozenge
_exptl_crystal_F_000 9036
_exptl_crystal_size_max 0.100
_exptl_crystal_size_mid 0.100
_exptl_crystal_size_min 0.040
_platon_squeeze_details
;
;
_refine_diff_density_max 1.108
_refine_diff_density_min -0.828
_refine_diff_density_rms 0.151
_refine_ls_extinction_method none
_refine_ls_goodness_of_fit_ref 1.029
_refine_ls_hydrogen_treatment constr
_refine_ls_matrix_type full
_refine_ls_number_parameters 1109
_refine_ls_number_reflns 19850
_refine_ls_number_restraints 198
_refine_ls_restrained_S_all 1.031
_refine_ls_R_factor_all 0.1566
_refine_ls_R_factor_gt 0.0760
_refine_ls_shift/su_max 0.001
_refine_ls_shift/su_mean 0.000
_refine_ls_structure_factor_coef Fsqd
_refine_ls_weighting_details 'w=1/[\s^2^(Fo^2^)+(0.0908P)^2^] where P=(Fo^2^+2Fc^2^)/3'
_refine_ls_weighting_scheme calc
_refine_ls_wR_factor_gt 0.1705
_refine_ls_wR_factor_ref 0.1975
_reflns_Friedel_coverage 0.000
_reflns_number_gt 10921
_reflns_number_total 19850
_reflns_threshold_expression 'I > 2\s(I)'
_cod_data_source_file c5qi00013k2.cif
_cod_data_source_block Mn19
_cod_depositor_comments
;
The following automatic conversions were performed:

data item '_exptl_crystal_density_meas' value 'not measured' was
changed to '?' -- the value is perceived as not measured.

Automatic conversion script
Id: cif_fix_values 6909 2019-04-08 15:41:33Z antanas 
;
_cod_original_sg_symbol_H-M 'C 2/c'
_cod_database_code 4348887
_shelx_space_group_comment
;
The symmetry employed for this shelxl refinement is uniquely defined
by the following loop, which should always be used as a source of
symmetry information in preference to the above space-group names.
They are only intended as comments.
;
_shelx_estimated_absorpt_t_min 0.868
_shelx_estimated_absorpt_t_max 0.944
_shelxl_version_number 2013-4

loop_
_space_group_symop_operation_xyz
'x, y, z'
'-x, y, -z+1/2'
'x+1/2, y+1/2, z'
'-x+1/2, y+1/2, -z+1/2'
'-x, -y, -z'
'x, -y, z-1/2'
'-x+1/2, -y+1/2, -z'
'x+1/2, -y+1/2, z-1/2'

loop_
_atom_site_label
_atom_site_type_symbol
_atom_site_fract_x
_atom_site_fract_y
_atom_site_fract_z
_atom_site_U_iso_or_equiv
_atom_site_adp_type
_atom_site_occupancy
_atom_site_site_symmetry_order
_atom_site_calc_flag
_atom_site_refinement_flags_posn
_atom_site_refinement_flags_adp
_atom_site_refinement_flags_occupancy
_atom_site_disorder_assembly
_atom_site_disorder_group
C1 C 0.27778(19) -0.3653(3) 0.7335(2) 0.0230(14) Uani 1 1 d . U . . .
H1 H 0.2912 -0.3838 0.7678 0.028 Uiso 1 1 calc R U . . .
H1A H 0.2572 -0.3975 0.7194 0.028 Uiso 1 1 calc R U . . .
C2 C 0.2611(2) -0.2954(3) 0.7428(2) 0.0256(15) Uani 1 1 d . . . . .
H2 H 0.2791 -0.2694 0.7697 0.031 Uiso 1 1 calc R U . . .
C3 C 0.22262(19) -0.2991(3) 0.7607(2) 0.0243(14) Uani 1 1 d . . . . .
H3 H 0.2078 -0.3369 0.7417 0.029 Uiso 1 1 calc R U . . .
H3A H 0.2260 -0.3089 0.7996 0.029 Uiso 1 1 calc R U . . .
C4 C 0.16087(19) -0.2459(3) 0.7235(2) 0.0270(15) Uani 1 1 d . . . . .
H4 H 0.1492 -0.2808 0.7442 0.032 Uiso 1 1 calc R U . . .
H4A H 0.1459 -0.2033 0.7232 0.032 Uiso 1 1 calc R U . . .
C5 C 0.16070(19) -0.2705(3) 0.6671(2) 0.0258(15) Uani 1 1 d . . . . .
H5 H 0.1732 -0.3157 0.6676 0.031 Uiso 1 1 calc R U . . .
H5A H 0.1343 -0.2754 0.6487 0.031 Uiso 1 1 calc R U . . .
C6 C 0.2007(2) -0.1917(3) 0.7989(2) 0.0324(17) Uani 1 1 d . . . . .
H6 H 0.1915 -0.2199 0.8267 0.039 Uiso 1 1 calc R U . . .
H6A H 0.1835 -0.1521 0.7909 0.039 Uiso 1 1 calc R U . . .
C7 C 0.2407(2) -0.1668(3) 0.8190(2) 0.0342(17) Uani 1 1 d . . . . .
H7 H 0.2402 -0.1306 0.8463 0.041 Uiso 1 1 calc R U . . .
H7A H 0.2564 -0.2051 0.8358 0.041 Uiso 1 1 calc R U . . .
C8 C 0.3130(2) -0.4279(3) 0.6732(2) 0.0248(15) Uani 1 1 d . . . . .
H8 H 0.3321 -0.4514 0.6996 0.030 Uiso 1 1 calc R U . . .
H8A H 0.2896 -0.4559 0.6684 0.030 Uiso 1 1 calc R U . . .
C9 C 0.32727(18) -0.4221(3) 0.6207(2) 0.0208(14) Uani 1 1 d . . . . .
H9 H 0.3545 -0.4102 0.6271 0.025 Uiso 1 1 calc R U . . .
H9A H 0.3243 -0.4665 0.6017 0.025 Uiso 1 1 calc R U . . .
C10 C 0.33907(19) -0.3199(3) 0.7188(2) 0.0239(14) Uani 1 1 d . . . . .
H10 H 0.3580 -0.3524 0.7373 0.029 Uiso 1 1 calc R U . . .
H10A H 0.3321 -0.2878 0.7459 0.029 Uiso 1 1 calc R U . . .
C11 C 0.3568(2) -0.2798(3) 0.6771(2) 0.0275(15) Uani 1 1 d . . . . .
H11 H 0.3763 -0.2481 0.6954 0.033 Uiso 1 1 calc R U . . .
H11A H 0.3694 -0.3119 0.6551 0.033 Uiso 1 1 calc R U . . .
C12 C 0.20571(18) -0.3881(3) 0.5850(2) 0.0182(13) Uani 1 1 d . . . . .
C13 C 0.19666(19) -0.4577(3) 0.5619(2) 0.0230(14) Uani 1 1 d . . . . .
C14 C 0.2200(2) -0.5128(3) 0.5771(3) 0.0342(18) Uani 1 1 d . . . . .
H14 H 0.2418 -0.5071 0.6035 0.041 Uiso 1 1 calc R U . . .
C15 C 0.2119(2) -0.5757(3) 0.5544(3) 0.0387(19) Uani 1 1 d . . . . .
H15 H 0.2283 -0.6131 0.5652 0.046 Uiso 1 1 calc R U . . .
C16 C 0.1807(2) -0.5854(3) 0.5167(3) 0.042(2) Uani 1 1 d . . . . .
H16 H 0.1753 -0.6295 0.5016 0.050 Uiso 1 1 calc R U . . .
C17 C 0.1568(2) -0.5307(3) 0.5005(3) 0.0353(17) Uani 1 1 d . . . . .
H17 H 0.1352 -0.5368 0.4739 0.042 Uiso 1 1 calc R U . . .
C18 C 0.1651(2) -0.4668(3) 0.5237(3) 0.0286(16) Uani 1 1 d . . . . .
H18 H 0.1489 -0.4291 0.5131 0.034 Uiso 1 1 calc R U . . .
C19 C 0.11473(19) -0.1418(3) 0.4529(2) 0.0250(14) Uani 1 1 d . . . . .
C20 C 0.0766(2) -0.1067(4) 0.4470(3) 0.0429(18) Uani 1 1 d . U . . .
C21 C 0.0742(3) -0.0415(5) 0.4678(4) 0.078(3) Uani 1 1 d . U . . .
H21 H 0.0961 -0.0192 0.4862 0.094 Uiso 1 1 calc R U . . .
C22 C 0.0390(4) -0.0095(7) 0.4611(5) 0.119(4) Uani 1 1 d . U . . .
H22 H 0.0368 0.0343 0.4766 0.143 Uiso 1 1 calc R U . . .
C23 C 0.0068(4) -0.0401(8) 0.4321(5) 0.124(4) Uani 1 1 d . U . . .
H23 H -0.0168 -0.0166 0.4257 0.149 Uiso 1 1 calc R U . . .
C24 C 0.0101(3) -0.1015(7) 0.4143(4) 0.090(3) Uani 1 1 d . U . . .
H24 H -0.0119 -0.1232 0.3959 0.108 Uiso 1 1 calc R U . . .
C25 C 0.0444(2) -0.1384(5) 0.4206(3) 0.058(2) Uani 1 1 d . U . . .
H25 H 0.0454 -0.1837 0.4071 0.070 Uiso 1 1 calc R U . . .
C26 C 0.10240(18) -0.3910(3) 0.3885(2) 0.0237(14) Uani 1 1 d . . . . .
C27 C 0.07249(18) -0.4446(3) 0.3894(3) 0.0255(14) Uani 1 1 d . . . . .
C28 C 0.05369(19) -0.4729(3) 0.3407(3) 0.0334(16) Uani 1 1 d . . . . .
H28 H 0.0595 -0.4565 0.3075 0.040 Uiso 1 1 calc R U . . .
C29 C 0.0273(2) -0.5235(3) 0.3408(3) 0.0405(18) Uani 1 1 d . . . . .
H29 H 0.0145 -0.5415 0.3080 0.049 Uiso 1 1 calc R U . . .
C30 C 0.0192(2) -0.5486(4) 0.3899(3) 0.044(2) Uani 1 1 d . . . . .
H30 H 0.0016 -0.5849 0.3903 0.053 Uiso 1 1 calc R U . . .
C31 C 0.0371(2) -0.5205(3) 0.4380(3) 0.0364(17) Uani 1 1 d . . . . .
H31 H 0.0314 -0.5369 0.4713 0.044 Uiso 1 1 calc R U . . .
C32 C 0.06288(18) -0.4689(3) 0.4369(3) 0.0276(15) Uani 1 1 d . . . . .
H32 H 0.0746 -0.4493 0.4698 0.033 Uiso 1 1 calc R U . . .
C33 C 0.10187(19) -0.2135(3) 0.5555(2) 0.0240(14) Uani 1 1 d . . . . .
C34 C 0.06175(19) -0.2378(3) 0.5401(2) 0.0278(15) Uani 1 1 d . . . . .
C35 C 0.0550(2) -0.3018(3) 0.5155(3) 0.0374(18) Uani 1 1 d . . . . .
H35 H 0.0757 -0.3285 0.5077 0.045 Uiso 1 1 calc R U . . .
C36 C 0.0187(3) -0.3262(4) 0.5027(4) 0.059(2) Uani 1 1 d . . . . .
H36 H 0.0143 -0.3700 0.4867 0.070 Uiso 1 1 calc R U . . .
C37 C -0.0117(3) -0.2866(5) 0.5133(4) 0.065(3) Uani 1 1 d . . . . .
H37 H -0.0367 -0.3036 0.5041 0.078 Uiso 1 1 calc R U . . .
C38 C -0.0059(2) -0.2220(5) 0.5371(4) 0.066(3) Uani 1 1 d . . . . .
H38 H -0.0265 -0.1948 0.5446 0.080 Uiso 1 1 calc R U . . .
C39 C 0.0312(2) -0.1994(4) 0.5494(3) 0.047(2) Uani 1 1 d . . . . .
H39 H 0.0357 -0.1554 0.5650 0.056 Uiso 1 1 calc R U . . .
C40 C 0.3096(2) 0.0113(3) 0.7168(2) 0.0275(16) Uani 1 1 d . . . . .
C41 C 0.34334(19) 0.0338(3) 0.7553(3) 0.0262(15) Uani 1 1 d . . . . .
C42 C 0.3788(2) 0.0360(4) 0.7387(3) 0.048(2) Uani 1 1 d . . . . .
H42 H 0.3811 0.0234 0.7031 0.057 Uiso 1 1 calc R U . . .
C43 C 0.4105(2) 0.0563(4) 0.7737(3) 0.057(2) Uani 1 1 d . . . . .
H43 H 0.4345 0.0593 0.7619 0.068 Uiso 1 1 calc R U . . .
C44 C 0.4071(2) 0.0726(4) 0.8266(3) 0.0409(19) Uani 1 1 d . . . . .
H44 H 0.4287 0.0870 0.8509 0.049 Uiso 1 1 calc R U . . .
C45 C 0.3725(2) 0.0677(3) 0.8436(3) 0.0345(17) Uani 1 1 d . . . . .
H45 H 0.3702 0.0773 0.8798 0.041 Uiso 1 1 calc R U . . .
C46 C 0.3409(2) 0.0486(3) 0.8073(3) 0.0285(15) Uani 1 1 d . . . . .
H46 H 0.3170 0.0459 0.8191 0.034 Uiso 1 1 calc R U . . .
C47 C 0.22697(19) 0.0063(3) 0.5356(3) 0.0248(14) Uani 1 1 d . . . . .
C48 C 0.2256(2) 0.0834(3) 0.5364(3) 0.0295(16) Uani 1 1 d . . . . .
C49 C 0.2521(2) 0.1197(3) 0.5719(3) 0.0350(17) Uani 1 1 d . . . . .
H49 H 0.2715 0.0966 0.5953 0.042 Uiso 1 1 calc R U . . .
C50 C 0.2493(3) 0.1910(3) 0.5721(3) 0.050(2) Uani 1 1 d . . . . .
H50 H 0.2673 0.2169 0.5957 0.060 Uiso 1 1 calc R U . . .
C51 C 0.2212(3) 0.2239(3) 0.5390(4) 0.062(3) Uani 1 1 d . . . . .
H51 H 0.2195 0.2724 0.5403 0.075 Uiso 1 1 calc R U . . .
C52 C 0.1950(3) 0.1873(3) 0.5034(3) 0.055(2) Uani 1 1 d . . . . .
H52 H 0.1755 0.2105 0.4803 0.066 Uiso 1 1 calc R U . . .
C53 C 0.1974(2) 0.1168(3) 0.5021(3) 0.042(2) Uani 1 1 d . . . . .
H53 H 0.1798 0.0913 0.4777 0.051 Uiso 1 1 calc R U . . .
C54 C 0.1694(2) 0.0474(3) 0.6182(3) 0.0294(16) Uani 1 1 d . . . . .
C55 C 0.1455(2) 0.1112(3) 0.6072(3) 0.045(2) Uani 1 1 d . . . . .
C56 C 0.1607(3) 0.1738(3) 0.6254(3) 0.047(2) Uani 1 1 d . . . . .
H56 H 0.1857 0.1763 0.6449 0.057 Uiso 1 1 calc R U . . .
C57 C 0.1392(3) 0.2323(4) 0.6150(3) 0.061(3) Uani 1 1 d . . . . .
H57 H 0.1495 0.2755 0.6268 0.073 Uiso 1 1 calc R U . . .
C58 C 0.1022(3) 0.2281(5) 0.5871(5) 0.104(5) Uani 1 1 d . . . . .
H58 H 0.0867 0.2678 0.5815 0.125 Uiso 1 1 calc R U . . .
C59 C 0.0886(3) 0.1647(5) 0.5678(6) 0.121(6) Uani 1 1 d . . . . .
H59 H 0.0641 0.1616 0.5467 0.146 Uiso 1 1 calc R U . . .
C60 C 0.1096(3) 0.1074(4) 0.5786(5) 0.100(5) Uani 1 1 d . . . . .
H60 H 0.0994 0.0643 0.5664 0.120 Uiso 1 1 calc R U . . .
C61 C 0.3472(2) -0.1292(4) 0.7915(3) 0.0405(19) Uani 1 1 d . . . . .
C62 C 0.3875(3) -0.1178(4) 0.8206(3) 0.048(2) Uani 1 1 d . . . . .
C63 C 0.3957(3) -0.0956(4) 0.8736(3) 0.058(3) Uani 1 1 d . . . . .
H63 H 0.3748 -0.0862 0.8915 0.069 Uiso 1 1 calc R U . . .
C64 C 0.4314(3) -0.0860(4) 0.9024(4) 0.057(3) Uani 1 1 d . . . . .
H64 H 0.4361 -0.0702 0.9384 0.069 Uiso 1 1 calc R U . . .
C65 C 0.4603(4) -0.1024(6) 0.8721(5) 0.094(4) Uani 1 1 d . . . . .
H65 H 0.4858 -0.0987 0.8895 0.112 Uiso 1 1 calc R U . . .
C66 C 0.4540(3) -0.1244(6) 0.8170(5) 0.098(4) Uani 1 1 d . . . . .
H66 H 0.4745 -0.1332 0.7981 0.118 Uiso 1 1 calc R U . . .
C67 C 0.4182(3) -0.1317(5) 0.7938(4) 0.069(3) Uani 1 1 d . . . . .
H67 H 0.4132 -0.1469 0.7577 0.083 Uiso 1 1 calc R U . . .
C68 C 0.1242(2) -0.0477(4) 0.7178(3) 0.049(2) Uani 1 1 d . . . . .
Mn1 Mn 0.2500 -0.2500 0.5000 0.0151(3) Uani 1 2 d S . P . .
Mn2 Mn 0.25391(3) -0.13673(4) 0.57688(3) 0.0166(2) Uani 1 1 d . . . . .
Mn3 Mn 0.19549(3) -0.12967(4) 0.48795(3) 0.0179(2) Uani 1 1 d . . . . .
Mn4 Mn 0.18716(3) -0.24170(4) 0.56665(3) 0.0171(2) Uani 1 1 d . . . . .
Mn5 Mn 0.22974(3) -0.17562(4) 0.69458(4) 0.0202(2) Uani 1 1 d . . . . .
Mn6 Mn 0.15510(3) -0.28348(4) 0.43433(4) 0.0206(2) Uani 1 1 d . . . . .
Mn7 Mn 0.15483(3) -0.10652(4) 0.61721(4) 0.0255(2) Uani 1 1 d . . . . .
Mn8 Mn 0.24141(3) -0.02396(4) 0.66213(4) 0.0205(2) Uani 1 1 d . . . . .
Mn9 Mn 0.27823(3) -0.30330(4) 0.63045(3) 0.0174(2) Uani 1 1 d . . . . .
Mn10 Mn 0.32522(3) -0.13064(4) 0.66757(4) 0.0213(2) Uani 1 1 d . . . . .
N1 N 0.30476(15) -0.3585(2) 0.69433(19) 0.0218(11) Uani 1 1 d . . . . .
N2 N 0.20114(16) -0.2330(2) 0.74952(19) 0.0248(12) Uani 1 1 d . . . . .
O1 O 0.25286(11) -0.24843(16) 0.57623(14) 0.0153(8) Uani 1 1 d . . . . .
O2 O 0.19601(11) -0.24483(17) 0.49440(14) 0.0170(9) Uani 1 1 d . . . . .
O3 O 0.24807(11) -0.15199(16) 0.50145(14) 0.0156(8) Uani 1 1 d . . . . .
O4 O 0.19784(11) -0.14413(17) 0.56487(14) 0.0170(9) Uani 1 1 d . . . . .
O5 O 0.26105(11) -0.13057(16) 0.65309(15) 0.0174(9) Uani 1 1 d . . . . .
O6 O 0.20015(12) -0.09474(18) 0.68669(16) 0.0246(10) Uani 1 1 d . . . . .
H6B H 0.1907 -0.0806 0.7203 0.030 Uiso 1 1 calc R U . . .
O7 O 0.30877(12) -0.12801(17) 0.58071(15) 0.0195(9) Uani 1 1 d . . . . .
H7B H 0.3163 -0.0846 0.5644 0.023 Uiso 1 1 calc R U . . .
O8 O 0.25603(12) -0.25959(17) 0.69156(15) 0.0207(9) Uani 1 1 d . . . . .
O9 O 0.18050(12) -0.22208(17) 0.63899(15) 0.0200(9) Uani 1 1 d . . . . .
O10 O 0.25660(14) -0.1404(2) 0.77467(16) 0.0308(11) Uani 1 1 d . . . . .
O11 O 0.30626(12) -0.37018(17) 0.58856(15) 0.0208(9) Uani 1 1 d . . . . .
O12 O 0.32818(12) -0.24184(18) 0.64310(15) 0.0211(9) Uani 1 1 d . . . . .
O13 O 0.23443(13) -0.38048(18) 0.62076(16) 0.0241(10) Uani 1 1 d . . . . .
O14 O 0.18284(12) -0.34101(17) 0.56827(15) 0.0193(9) Uani 1 1 d . . . . .
O15 O 0.14207(12) -0.10966(19) 0.48004(16) 0.0242(10) Uani 1 1 d . . . . .
O16 O 0.11629(13) -0.19819(19) 0.43116(17) 0.0286(10) Uani 1 1 d . . . . .
O17 O 0.11654(13) -0.3839(2) 0.34595(17) 0.0302(11) Uani 1 1 d . . . . .
O18 O 0.11233(13) -0.3577(2) 0.43144(17) 0.0282(10) Uani 1 1 d . . . . .
O19 O 0.12804(12) -0.24831(19) 0.54132(16) 0.0230(10) Uani 1 1 d . . . . .
O20 O 0.10637(13) -0.1581(2) 0.58148(17) 0.0285(10) Uani 1 1 d . . . . .
O21 O 0.31455(13) -0.02106(19) 0.67473(17) 0.0304(11) Uani 1 1 d . . . . .
O22 O 0.27709(14) 0.0252(2) 0.72648(18) 0.0317(11) Uani 1 1 d . . . . .
O23 O 0.24609(13) -0.02401(17) 0.57592(15) 0.0227(10) Uani 1 1 d . . . . .
O24 O 0.20891(13) -0.02326(18) 0.49565(16) 0.0246(10) Uani 1 1 d . . . . .
O25 O 0.19912(13) 0.05180(18) 0.65174(17) 0.0257(10) Uani 1 1 d . . . . .
O26 O 0.15831(14) -0.0054(2) 0.59195(19) 0.0380(12) Uani 1 1 d . . . . .
O27 O 0.32108(17) -0.1117(3) 0.8194(2) 0.0540(15) Uani 1 1 d . . . . .
O28 O 0.34113(14) -0.1518(2) 0.7498(2) 0.0334(12) Uani 1 1 d . . . . .
O29 O 0.15248(15) -0.0562(2) 0.75001(19) 0.0401(12) Uani 1 1 d . . . . .
O30 O 0.11745(16) -0.0721(3) 0.6715(2) 0.074(2) Uani 1 1 d . U . . .
C69A C 0.0894(3) -0.0285(6) 0.7423(4) 0.045(4) Uani 0.5 1 d G U P A 1
C70A C 0.0909(3) -0.0145(6) 0.7966(4) 0.053(4) Uani 0.5 1 d G U P A 1
H70A H 0.1137 -0.0219 0.8208 0.063 Uiso 0.5 1 calc R U P A 1
C71A C 0.0590(4) 0.0103(6) 0.8154(4) 0.066(5) Uani 0.5 1 d G U P A 1
H71A H 0.0600 0.0199 0.8525 0.079 Uiso 0.5 1 calc R U P A 1
C72A C 0.0256(3) 0.0211(7) 0.7800(5) 0.107(8) Uani 0.5 1 d G U P A 1
H72A H 0.0038 0.0380 0.7929 0.129 Uiso 0.5 1 calc R U P A 1
C73A C 0.0242(3) 0.0071(7) 0.7258(5) 0.103(7) Uani 0.5 1 d G U P A 1
H73A H 0.0013 0.0144 0.7016 0.124 Uiso 0.5 1 calc R U P A 1
C74A C 0.0561(3) -0.0177(6) 0.7069(3) 0.064(4) Uani 0.5 1 d G U P A 1
H74A H 0.0550 -0.0273 0.6698 0.076 Uiso 0.5 1 calc R U P A 1
C69B C 0.0977(3) 0.0168(5) 0.7298(4) 0.044(3) Uani 0.5 1 d G U P A 2
C70B C 0.0910(3) 0.0206(5) 0.7825(4) 0.052(3) Uani 0.5 1 d G U P A 2
H70B H 0.1004 -0.0142 0.8074 0.063 Uiso 0.5 1 calc R U P A 2
C71B C 0.0707(3) 0.0753(6) 0.7987(4) 0.068(3) Uani 0.5 1 d G U P A 2
H71B H 0.0662 0.0779 0.8347 0.082 Uiso 0.5 1 calc R U P A 2
C72B C 0.0570(3) 0.1261(5) 0.7623(5) 0.076(4) Uani 0.5 1 d G U P A 2
H72B H 0.0431 0.1635 0.7734 0.091 Uiso 0.5 1 calc R U P A 2
C73B C 0.0637(3) 0.1223(5) 0.7096(5) 0.070(3) Uani 0.5 1 d G U P A 2
H73B H 0.0543 0.1570 0.6847 0.084 Uiso 0.5 1 calc R U P A 2
C74B C 0.0840(3) 0.0676(6) 0.6933(3) 0.054(3) Uani 0.5 1 d G U P A 2
H74B H 0.0885 0.0650 0.6573 0.065 Uiso 0.5 1 calc R U P A 2
C75A C 0.0412(8) 0.1991(13) 0.7738(11) 0.111(8) Uani 0.5 1 d . U P B 1
H75A H 0.0561 0.1677 0.7997 0.133 Uiso 0.5 1 calc R U P B 1
H75B H 0.0149 0.1815 0.7681 0.133 Uiso 0.5 1 calc R U P B 1
C76A C 0.0551(6) 0.1890(12) 0.7231(9) 0.089(7) Uani 0.5 1 d . . P B 1
H76A H 0.0602 0.1402 0.7163 0.106 Uiso 0.5 1 calc R U P B 1
H76B H 0.0781 0.2165 0.7208 0.106 Uiso 0.5 1 calc R U P B 1
Cl1A Cl 0.0397(2) 0.2732(3) 0.8058(3) 0.108(2) Uani 0.5 1 d . . P B 1
Cl2A Cl 0.0125(3) 0.2221(5) 0.6775(4) 0.153(3) Uani 0.5 1 d . . P B 1

loop_
_atom_site_aniso_label
_atom_site_aniso_U_11
_atom_site_aniso_U_22
_atom_site_aniso_U_33
_atom_site_aniso_U_23
_atom_site_aniso_U_13
_atom_site_aniso_U_12
C1 0.028(4) 0.028(3) 0.011(3) 0.008(2) -0.005(3) 0.000(3)
C2 0.039(4) 0.024(3) 0.012(3) 0.006(2) -0.002(3) -0.001(3)
C3 0.030(4) 0.024(3) 0.018(3) 0.006(2) 0.002(3) 0.001(3)
C4 0.032(4) 0.029(3) 0.022(4) -0.003(3) 0.008(3) -0.010(3)
C5 0.027(4) 0.025(3) 0.023(4) 0.001(2) 0.000(3) -0.001(3)
C6 0.049(5) 0.036(3) 0.015(4) -0.004(3) 0.013(3) -0.003(3)
C7 0.052(5) 0.036(3) 0.014(4) -0.007(3) 0.004(3) -0.012(4)
C8 0.036(4) 0.019(2) 0.017(3) 0.007(2) -0.003(3) 0.005(3)
C9 0.029(4) 0.018(2) 0.015(3) 0.006(2) 0.000(3) 0.010(3)
C10 0.029(4) 0.023(3) 0.016(3) 0.007(2) -0.005(3) 0.003(3)
C11 0.033(4) 0.027(3) 0.021(4) 0.004(2) -0.002(3) -0.002(3)
C12 0.017(4) 0.023(3) 0.015(3) 0.001(2) 0.002(3) -0.003(3)
C13 0.034(4) 0.020(3) 0.015(3) 0.002(2) 0.005(3) 0.003(3)
C14 0.052(5) 0.018(3) 0.028(4) 0.000(2) -0.007(3) 0.002(3)
C15 0.051(5) 0.022(3) 0.036(4) -0.004(3) -0.016(4) 0.006(3)
C16 0.067(6) 0.022(3) 0.036(4) -0.004(3) 0.007(4) 0.001(3)
C17 0.033(5) 0.030(3) 0.038(4) -0.008(3) -0.008(3) 0.002(3)
C18 0.032(4) 0.023(3) 0.027(4) 0.000(2) -0.006(3) 0.003(3)
C19 0.026(4) 0.036(3) 0.014(3) 0.008(3) 0.005(3) 0.009(3)
C20 0.033(4) 0.074(4) 0.020(4) -0.006(3) -0.001(3) 0.020(4)
C21 0.067(6) 0.089(5) 0.069(6) -0.029(5) -0.022(5) 0.056(5)
C22 0.081(7) 0.145(8) 0.124(9) -0.048(7) -0.006(7) 0.076(7)
C23 0.065(6) 0.204(10) 0.093(8) -0.028(8) -0.015(6) 0.082(7)
C24 0.034(5) 0.190(9) 0.044(6) -0.015(6) -0.001(4) 0.033(6)
C25 0.034(4) 0.116(6) 0.026(4) -0.001(4) 0.005(3) 0.008(4)
C26 0.024(4) 0.024(3) 0.023(4) 0.003(3) 0.004(3) 0.004(3)
C27 0.016(4) 0.033(3) 0.025(4) 0.001(3) -0.004(3) 0.000(3)
C28 0.017(4) 0.046(4) 0.036(4) -0.005(3) 0.000(3) 0.000(3)
C29 0.029(5) 0.047(4) 0.043(5) -0.014(3) -0.004(4) -0.003(4)
C30 0.020(4) 0.042(4) 0.067(6) -0.003(4) -0.001(4) -0.012(4)
C31 0.029(4) 0.044(4) 0.033(4) 0.012(3) -0.004(3) -0.011(3)
C32 0.011(4) 0.034(3) 0.034(4) 0.001(3) -0.008(3) -0.008(3)
C33 0.031(4) 0.028(3) 0.011(3) 0.005(2) 0.000(3) -0.001(3)
C34 0.024(4) 0.039(3) 0.020(4) 0.001(3) 0.002(3) -0.003(3)
C35 0.029(4) 0.046(4) 0.039(5) -0.014(3) 0.008(3) -0.016(4)
C36 0.045(6) 0.068(5) 0.066(6) -0.030(4) 0.018(5) -0.023(5)
C37 0.039(6) 0.088(7) 0.065(7) -0.023(5) 0.001(5) -0.030(5)
C38 0.019(5) 0.082(6) 0.095(8) -0.018(5) -0.001(5) -0.009(5)
C39 0.030(5) 0.052(4) 0.057(6) -0.011(4) 0.003(4) 0.002(4)
C40 0.044(5) 0.019(3) 0.019(4) -0.003(2) 0.000(3) -0.003(3)
C41 0.022(4) 0.022(3) 0.034(4) -0.003(3) 0.000(3) 0.003(3)
C42 0.039(5) 0.062(5) 0.042(5) -0.021(4) 0.004(4) -0.010(4)
C43 0.030(5) 0.080(6) 0.059(6) -0.020(5) 0.005(4) -0.015(5)
C44 0.021(4) 0.059(4) 0.037(5) -0.013(4) -0.013(3) -0.003(4)
C45 0.044(5) 0.036(3) 0.020(4) -0.004(3) -0.005(3) 0.002(4)
C46 0.028(4) 0.032(3) 0.024(4) -0.002(3) -0.001(3) -0.001(3)
C47 0.029(4) 0.024(3) 0.024(4) -0.001(3) 0.012(3) 0.005(3)
C48 0.045(5) 0.016(2) 0.026(4) 0.000(2) 0.001(3) 0.001(3)
C49 0.045(5) 0.030(3) 0.032(4) 0.000(3) 0.012(3) -0.002(3)
C50 0.083(7) 0.020(3) 0.044(5) -0.009(3) 0.006(5) -0.011(4)
C51 0.099(8) 0.018(3) 0.068(6) 0.001(3) 0.007(6) 0.003(4)
C52 0.085(7) 0.021(3) 0.053(5) 0.004(3) -0.004(5) 0.010(4)
C53 0.058(6) 0.024(3) 0.040(5) 0.003(3) -0.006(4) 0.010(3)
C54 0.039(5) 0.021(3) 0.028(4) -0.004(3) 0.004(3) 0.003(3)
C55 0.039(5) 0.038(3) 0.053(5) -0.020(3) -0.014(4) 0.013(4)
C56 0.069(6) 0.033(3) 0.034(5) -0.007(3) -0.011(4) 0.011(4)
C57 0.079(8) 0.033(4) 0.062(6) -0.011(4) -0.018(5) 0.020(4)
C58 0.086(9) 0.045(5) 0.164(12) -0.030(6) -0.030(9) 0.033(6)
C59 0.051(7) 0.064(6) 0.223(16) -0.029(8) -0.061(9) 0.028(6)
C60 0.046(7) 0.042(4) 0.194(13) -0.028(6) -0.039(7) 0.013(5)
C61 0.035(5) 0.041(4) 0.045(5) 0.028(4) 0.004(4) 0.007(4)
C62 0.064(6) 0.044(4) 0.032(5) 0.013(3) -0.008(4) -0.006(4)
C63 0.092(8) 0.041(4) 0.035(5) 0.002(3) -0.004(5) -0.005(5)
C64 0.052(6) 0.041(4) 0.066(6) 0.033(4) -0.033(5) -0.016(4)
C65 0.072(9) 0.104(8) 0.086(9) 0.040(7) -0.048(7) -0.056(7)
C66 0.054(7) 0.156(11) 0.078(9) 0.043(7) -0.011(6) -0.043(8)
C67 0.060(7) 0.098(7) 0.049(6) 0.017(5) 0.009(5) -0.017(6)
C68 0.023(5) 0.082(6) 0.040(5) -0.037(4) 0.000(4) -0.003(4)
Mn1 0.0200(8) 0.0136(5) 0.0103(6) 0.0002(4) -0.0018(5) 0.0015(5)
Mn2 0.0220(6) 0.0150(3) 0.0120(5) -0.0004(3) 0.0007(4) -0.0004(4)
Mn3 0.0221(6) 0.0166(4) 0.0137(5) 0.0003(3) -0.0012(4) 0.0033(4)
Mn4 0.0216(6) 0.0162(4) 0.0128(5) -0.0012(3) 0.0008(4) -0.0011(4)
Mn5 0.0268(6) 0.0194(4) 0.0144(5) 0.0000(3) 0.0031(4) -0.0010(4)
Mn6 0.0221(6) 0.0216(4) 0.0164(5) -0.0008(3) -0.0017(4) -0.0027(4)
Mn7 0.0241(6) 0.0265(4) 0.0252(6) -0.0099(4) 0.0018(4) -0.0017(4)
Mn8 0.0255(6) 0.0184(4) 0.0166(5) -0.0033(3) 0.0001(4) -0.0002(4)
Mn9 0.0225(6) 0.0162(4) 0.0118(5) 0.0022(3) -0.0020(4) 0.0007(4)
Mn10 0.0266(6) 0.0220(4) 0.0145(5) -0.0013(3) 0.0005(4) -0.0025(4)
N1 0.028(3) 0.024(2) 0.012(3) 0.0026(19) -0.003(2) -0.002(2)
N2 0.038(4) 0.024(2) 0.014(3) -0.0038(19) 0.006(2) -0.002(2)
O1 0.018(2) 0.0140(15) 0.013(2) -0.0009(14) 0.0000(17) -0.0009(17)
O2 0.019(2) 0.0178(16) 0.012(2) -0.0033(14) -0.0045(17) -0.0015(17)
O3 0.017(2) 0.0137(16) 0.015(2) 0.0002(14) -0.0026(17) 0.0022(16)
O4 0.018(2) 0.0190(17) 0.013(2) 0.0005(15) -0.0015(17) 0.0022(17)
O5 0.020(2) 0.0162(16) 0.015(2) -0.0038(14) -0.0024(17) 0.0012(17)
O6 0.032(3) 0.0207(18) 0.022(2) -0.0044(16) 0.010(2) -0.0051(19)
O7 0.026(3) 0.0188(17) 0.013(2) 0.0008(15) -0.0001(18) -0.0029(18)
O8 0.031(3) 0.0205(17) 0.009(2) 0.0033(15) -0.0010(18) 0.0005(19)
O9 0.025(3) 0.0205(17) 0.017(2) 0.0004(15) 0.0083(18) -0.0051(18)
O10 0.045(3) 0.032(2) 0.016(2) 0.0010(17) 0.004(2) -0.007(2)
O11 0.024(3) 0.0180(17) 0.019(2) 0.0021(15) -0.0011(18) 0.0072(18)
O12 0.025(3) 0.0224(18) 0.013(2) 0.0032(15) -0.0068(18) -0.0017(19)
O13 0.033(3) 0.0205(18) 0.017(2) 0.0009(16) 0.000(2) -0.0032(19)
O14 0.020(3) 0.0177(17) 0.020(2) 0.0000(15) 0.0012(18) -0.0017(18)
O15 0.020(3) 0.0281(19) 0.023(2) 0.0023(18) -0.0044(19) 0.006(2)
O16 0.035(3) 0.029(2) 0.022(2) 0.0009(18) 0.004(2) 0.000(2)
O17 0.026(3) 0.041(2) 0.023(3) 0.0023(19) 0.001(2) -0.007(2)
O18 0.028(3) 0.034(2) 0.022(3) -0.0054(18) 0.003(2) -0.006(2)
O19 0.023(3) 0.0262(19) 0.019(2) -0.0029(17) 0.0004(19) -0.005(2)
O20 0.025(3) 0.032(2) 0.027(3) -0.0045(18) 0.000(2) 0.000(2)
O21 0.038(3) 0.027(2) 0.026(3) -0.0041(18) 0.002(2) -0.006(2)
O22 0.033(3) 0.027(2) 0.033(3) -0.0087(18) -0.002(2) 0.001(2)
O23 0.034(3) 0.0180(17) 0.014(2) 0.0007(15) -0.0043(19) 0.0040(19)
O24 0.034(3) 0.0193(18) 0.017(2) -0.0009(16) -0.005(2) 0.0029(19)
O25 0.028(3) 0.0240(19) 0.024(3) -0.0004(17) 0.000(2) 0.006(2)
O26 0.038(3) 0.022(2) 0.048(3) -0.007(2) -0.011(2) 0.004(2)
O27 0.059(4) 0.060(3) 0.041(4) -0.011(3) 0.004(3) -0.010(3)
O28 0.037(3) 0.029(2) 0.030(3) -0.002(2) -0.008(2) -0.005(2)
O29 0.046(4) 0.044(3) 0.033(3) -0.010(2) 0.014(3) 0.001(3)
O30 0.040(4) 0.128(5) 0.058(4) -0.058(4) 0.012(3) -0.001(4)
C69A 0.052(9) 0.042(7) 0.041(8) -0.011(7) 0.008(6) 0.014(8)
C70A 0.049(9) 0.062(9) 0.051(8) -0.033(8) 0.019(7) -0.005(9)
C71A 0.065(8) 0.079(8) 0.055(7) -0.031(7) 0.019(6) 0.014(7)
C72A 0.080(12) 0.162(18) 0.079(11) -0.049(14) 0.013(9) 0.063(14)
C73A 0.082(12) 0.167(18) 0.061(10) 0.000(13) 0.014(9) 0.083(14)
C74A 0.060(8) 0.079(8) 0.054(7) -0.003(6) 0.013(5) 0.037(7)
C69B 0.021(6) 0.061(6) 0.046(6) -0.034(5) -0.002(5) -0.013(5)
C70B 0.028(6) 0.080(6) 0.049(6) -0.038(5) 0.006(5) -0.013(5)
C71B 0.043(7) 0.095(7) 0.065(6) -0.048(5) 0.005(6) -0.001(6)
C72B 0.050(7) 0.089(7) 0.081(7) -0.050(6) -0.011(6) 0.002(6)
C73B 0.043(7) 0.080(7) 0.078(7) -0.033(6) -0.019(6) 0.007(6)
C74B 0.026(7) 0.072(7) 0.060(6) -0.027(5) -0.011(6) -0.007(6)
C75A 0.102(12) 0.119(11) 0.109(12) -0.018(9) 0.008(9) -0.014(9)
C76A 0.063(15) 0.129(19) 0.071(16) -0.027(13) 0.001(12) -0.012(14)
Cl1A 0.115(6) 0.120(5) 0.089(5) 0.026(4) 0.017(4) 0.034(4)
Cl2A 0.135(8) 0.170(8) 0.150(8) -0.009(6) 0.006(6) -0.024(6)

loop_
_atom_type_symbol
_atom_type_description
_atom_type_scat_dispersion_real
_atom_type_scat_dispersion_imag
_atom_type_scat_source
C C 0.0033 0.0016 'International Tables Vol C Tables 4.2.6.8 and 6.1.1.4'
H H 0.0000 0.0000 'International Tables Vol C Tables 4.2.6.8 and 6.1.1.4'
N N 0.0061 0.0033 'International Tables Vol C Tables 4.2.6.8 and 6.1.1.4'
O O 0.0106 0.0060 'International Tables Vol C Tables 4.2.6.8 and 6.1.1.4'
Mn Mn 0.3368 0.7283 'International Tables Vol C Tables 4.2.6.8 and 6.1.1.4'
Cl Cl 0.1484 0.1585 'International Tables Vol C Tables 4.2.6.8 and 6.1.1.4'

loop_
_geom_angle_atom_site_label_1
_geom_angle_atom_site_label_2
_geom_angle_atom_site_label_3
_geom_angle
_geom_angle_site_symmetry_1
_geom_angle_site_symmetry_3
N1 C1 C2 109.3(4) . .
N1 C1 H1 109.8 . .
C2 C1 H1 109.8 . .
N1 C1 H1A 109.8 . .
C2 C1 H1A 109.8 . .
H1 C1 H1A 108.3 . .
O8 C2 C3 107.1(5) . .
O8 C2 C1 107.0(5) . .
C3 C2 C1 113.5(5) . .
O8 C2 H2 109.7 . .
C3 C2 H2 109.7 . .
C1 C2 H2 109.7 . .
N2 C3 C2 111.3(4) . .
N2 C3 H3 109.4 . .
C2 C3 H3 109.4 . .
N2 C3 H3A 109.4 . .
C2 C3 H3A 109.4 . .
H3 C3 H3A 108.0 . .
C5 C4 N2 109.2(5) . .
C5 C4 H4 109.8 . .
N2 C4 H4 109.8 . .
C5 C4 H4A 109.8 . .
N2 C4 H4A 109.8 . .
H4 C4 H4A 108.3 . .
O9 C5 C4 109.3(5) . .
O9 C5 H5 109.8 . .
C4 C5 H5 109.8 . .
O9 C5 H5A 109.8 . .
C4 C5 H5A 109.8 . .
H5 C5 H5A 108.3 . .
N2 C6 C7 108.7(5) . .
N2 C6 H6 109.9 . .
C7 C6 H6 109.9 . .
N2 C6 H6A 109.9 . .
C7 C6 H6A 109.9 . .
H6 C6 H6A 108.3 . .
O10 C7 C6 108.8(5) . .
O10 C7 H7 109.9 . .
C6 C7 H7 109.9 . .
O10 C7 H7A 109.9 . .
C6 C7 H7A 109.9 . .
H7 C7 H7A 108.3 . .
C9 C8 N1 110.9(4) . .
C9 C8 H8 109.5 . .
N1 C8 H8 109.5 . .
C9 C8 H8A 109.5 . .
N1 C8 H8A 109.5 . .
H8 C8 H8A 108.0 . .
O11 C9 C8 109.5(5) . .
O11 C9 H9 109.8 . .
C8 C9 H9 109.8 . .
O11 C9 H9A 109.8 . .
C8 C9 H9A 109.8 . .
H9 C9 H9A 108.2 . .
N1 C10 C11 112.2(5) . .
N1 C10 H10 109.2 . .
C11 C10 H10 109.2 . .
N1 C10 H10A 109.2 . .
C11 C10 H10A 109.2 . .
H10 C10 H10A 107.9 . .
O12 C11 C10 110.0(5) . .
O12 C11 H11 109.7 . .
C10 C11 H11 109.7 . .
O12 C11 H11A 109.7 . .
C10 C11 H11A 109.7 . .
H11 C11 H11A 108.2 . .
O14 C12 O13 124.4(5) . .
O14 C12 C13 116.4(5) . .
O13 C12 C13 119.2(5) . .
C18 C13 C14 119.2(5) . .
C18 C13 C12 119.6(5) . .
C14 C13 C12 121.2(6) . .
C15 C14 C13 120.5(6) . .
C15 C14 H14 119.8 . .
C13 C14 H14 119.8 . .
C16 C15 C14 121.0(6) . .
C16 C15 H15 119.5 . .
C14 C15 H15 119.5 . .
C15 C16 C17 119.7(6) . .
C15 C16 H16 120.1 . .
C17 C16 H16 120.1 . .
C16 C17 C18 119.1(6) . .
C16 C17 H17 120.5 . .
C18 C17 H17 120.5 . .
C13 C18 C17 120.5(6) . .
C13 C18 H18 119.7 . .
C17 C18 H18 119.7 . .
O16 C19 O15 126.7(6) . .
O16 C19 C20 117.6(6) . .
O15 C19 C20 115.7(6) . .
C25 C20 C21 120.0(8) . .
C25 C20 C19 120.8(7) . .
C21 C20 C19 119.1(7) . .
C20 C21 C22 118.3(10) . .
C20 C21 H21 120.9 . .
C22 C21 H21 120.9 . .
C21 C22 C23 121.8(11) . .
C21 C22 H22 119.1 . .
C23 C22 H22 119.1 . .
C24 C23 C22 117.8(11) . .
C24 C23 H23 121.1 . .
C22 C23 H23 121.1 . .
C23 C24 C25 124.2(11) . .
C23 C24 H24 117.9 . .
C25 C24 H24 117.9 . .
C20 C25 C24 117.9(9) . .
C20 C25 H25 121.1 . .
C24 C25 H25 121.1 . .
O17 C26 O18 125.1(6) . .
O17 C26 C27 118.1(5) . .
O18 C26 C27 116.8(5) . .
C32 C27 C28 118.0(6) . .
C32 C27 C26 121.9(5) . .
C28 C27 C26 120.1(6) . .
C29 C28 C27 120.9(7) . .
C29 C28 H28 119.6 . .
C27 C28 H28 119.6 . .
C28 C29 C30 119.5(7) . .
C28 C29 H29 120.2 . .
C30 C29 H29 120.2 . .
C31 C30 C29 120.1(7) . .
C31 C30 H30 119.9 . .
C29 C30 H30 119.9 . .
C32 C31 C30 119.3(7) . .
C32 C31 H31 120.3 . .
C30 C31 H31 120.3 . .
C31 C32 C27 122.1(6) . .
C31 C32 H32 119.0 . .
C27 C32 H32 119.0 . .
O19 C33 O20 125.0(6) . .
O19 C33 C34 118.6(5) . .
O20 C33 C34 116.3(6) . .
C39 C34 C35 118.6(7) . .
C39 C34 C33 122.3(6) . .
C35 C34 C33 119.1(6) . .
C36 C35 C34 120.2(7) . .
C36 C35 H35 119.9 . .
C34 C35 H35 119.9 . .
C35 C36 C37 119.9(7) . .
C35 C36 H36 120.1 . .
C37 C36 H36 120.1 . .
C36 C37 C38 121.1(8) . .
C36 C37 H37 119.4 . .
C38 C37 H37 119.4 . .
C39 C38 C37 117.1(8) . .
C39 C38 H38 121.4 . .
C37 C38 H38 121.4 . .
C34 C39 C38 123.0(7) . .
C34 C39 H39 118.5 . .
C38 C39 H39 118.5 . .
O22 C40 O21 121.6(6) . .
O22 C40 C41 119.1(6) . .
O21 C40 C41 119.2(6) . .
C46 C41 C42 118.7(7) . .
C46 C41 C40 121.7(6) . .
C42 C41 C40 119.5(6) . .
C43 C42 C41 120.7(7) . .
C43 C42 H42 119.7 . .
C41 C42 H42 119.7 . .
C42 C43 C44 119.3(8) . .
C42 C43 H43 120.3 . .
C44 C43 H43 120.3 . .
C45 C44 C43 120.0(7) . .
C45 C44 H44 120.0 . .
C43 C44 H44 120.0 . .
C44 C45 C46 119.4(7) . .
C44 C45 H45 120.3 . .
C46 C45 H45 120.3 . .
C41 C46 C45 121.8(7) . .
C41 C46 H46 119.1 . .
C45 C46 H46 119.1 . .
O24 C47 O23 124.9(5) . .
O24 C47 C48 117.2(5) . .
O23 C47 C48 117.9(5) . .
C53 C48 C49 121.2(6) . .
C53 C48 C47 119.1(6) . .
C49 C48 C47 119.7(6) . .
C48 C49 C50 117.9(7) . .
C48 C49 H49 121.1 . .
C50 C49 H49 121.1 . .
C51 C50 C49 121.0(7) . .
C51 C50 H50 119.5 . .
C49 C50 H50 119.5 . .
C50 C51 C52 120.7(6) . .
C50 C51 H51 119.7 . .
C52 C51 H51 119.7 . .
C53 C52 C51 119.3(7) . .
C53 C52 H52 120.3 . .
C51 C52 H52 120.3 . .
C52 C53 C48 119.9(7) . .
C52 C53 H53 120.1 . .
C48 C53 H53 120.1 . .
O25 C54 O26 125.3(6) . .
O25 C54 C55 117.5(5) . .
O26 C54 C55 117.2(6) . .
C60 C55 C56 120.5(7) . .
C60 C55 C54 120.5(6) . .
C56 C55 C54 119.0(7) . .
C57 C56 C55 119.3(8) . .
C57 C56 H56 120.3 . .
C55 C56 H56 120.3 . .
C56 C57 C58 120.1(8) . .
C56 C57 H57 120.0 . .
C58 C57 H57 120.0 . .
C59 C58 C57 118.7(8) . .
C59 C58 H58 120.7 . .
C57 C58 H58 120.7 . .
C60 C59 C58 120.9(10) . .
C60 C59 H59 119.5 . .
C58 C59 H59 119.5 . .
C59 C60 C55 120.4(8) . .
C59 C60 H60 119.8 . .
C55 C60 H60 119.8 . .
O28 C61 O27 123.8(8) . .
O28 C61 C62 122.3(8) . .
O27 C61 C62 113.9(8) . .
C63 C62 C67 117.3(9) . .
C63 C62 C61 123.2(9) . .
C67 C62 C61 119.4(8) . .
C64 C63 C62 125.9(10) . .
C64 C63 H63 117.0 . .
C62 C63 H63 117.0 . .
C63 C64 C65 112.2(9) . .
C63 C64 H64 123.9 . .
C65 C64 H64 123.9 . .
C64 C65 C66 125.0(10) . .
C64 C65 H65 117.5 . .
C66 C65 H65 117.5 . .
C67 C66 C65 116.8(12) . .
C67 C66 H66 121.6 . .
C65 C66 H66 121.6 . .
C66 C67 C62 122.7(10) . .
C66 C67 H67 118.6 . .
C62 C67 H67 118.6 . .
O29 C68 O30 126.5(7) . .
O29 C68 C69A 114.4(7) . .
O30 C68 C69A 115.2(8) . .
O29 C68 C69B 115.6(7) . .
O30 C68 C69B 115.8(8) . .
O1 Mn1 O1 180.0 7_546 .
O1 Mn1 O2 91.86(16) 7_546 .
O1 Mn1 O2 88.14(16) . .
O1 Mn1 O2 88.14(16) 7_546 7_546
O1 Mn1 O2 91.87(16) . 7_546
O2 Mn1 O2 180.0 . 7_546
O1 Mn1 O3 92.23(14) 7_546 .
O1 Mn1 O3 87.77(14) . .
O2 Mn1 O3 84.82(15) . .
O2 Mn1 O3 95.18(15) 7_546 .
O1 Mn1 O3 87.77(14) 7_546 7_546
O1 Mn1 O3 92.23(14) . 7_546
O2 Mn1 O3 95.17(15) . 7_546
O2 Mn1 O3 84.83(15) 7_546 7_546
O3 Mn1 O3 180.0 . 7_546
O1 Mn1 Mn2 131.90(10) 7_546 .
O1 Mn1 Mn2 48.10(10) . .
O2 Mn1 Mn2 87.24(10) . .
O2 Mn1 Mn2 92.76(10) 7_546 .
O3 Mn1 Mn2 39.77(11) . .
O3 Mn1 Mn2 140.23(11) 7_546 .
O1 Mn1 Mn2 48.10(10) 7_546 7_546
O1 Mn1 Mn2 131.90(10) . 7_546
O2 Mn1 Mn2 92.76(10) . 7_546
O2 Mn1 Mn2 87.24(10) 7_546 7_546
O3 Mn1 Mn2 140.23(11) . 7_546
O3 Mn1 Mn2 39.77(11) 7_546 7_546
Mn2 Mn1 Mn2 179.999(18) . 7_546
O1 Mn1 Mn4 129.51(12) 7_546 .
O1 Mn1 Mn4 50.49(12) . .
O2 Mn1 Mn4 37.65(11) . .
O2 Mn1 Mn4 142.36(11) 7_546 .
O3 Mn1 Mn4 84.45(12) . .
O3 Mn1 Mn4 95.54(12) 7_546 .
Mn2 Mn1 Mn4 63.40(2) . .
Mn2 Mn1 Mn4 116.60(2) 7_546 .
O1 Mn1 Mn4 50.49(12) 7_546 7_546
O1 Mn1 Mn4 129.51(12) . 7_546
O2 Mn1 Mn4 142.35(11) . 7_546
O2 Mn1 Mn4 37.65(11) 7_546 7_546
O3 Mn1 Mn4 95.55(12) . 7_546
O3 Mn1 Mn4 84.46(12) 7_546 7_546
Mn2 Mn1 Mn4 116.60(2) . 7_546
Mn2 Mn1 Mn4 63.40(2) 7_546 7_546
Mn4 Mn1 Mn4 180.00(3) . 7_546
O1 Mn1 Mn3 91.17(11) 7_546 7_546
O1 Mn1 Mn3 88.83(11) . 7_546
O2 Mn1 Mn3 132.13(10) . 7_546
O2 Mn1 Mn3 47.87(10) 7_546 7_546
O3 Mn1 Mn3 142.74(12) . 7_546
O3 Mn1 Mn3 37.26(12) 7_546 7_546
Mn2 Mn1 Mn3 123.70(3) . 7_546
Mn2 Mn1 Mn3 56.30(3) 7_546 7_546
Mn4 Mn1 Mn3 120.52(2) . 7_546
Mn4 Mn1 Mn3 59.48(2) 7_546 7_546
O1 Mn1 Mn3 88.83(11) 7_546 .
O1 Mn1 Mn3 91.17(11) . .
O2 Mn1 Mn3 47.87(10) . .
O2 Mn1 Mn3 132.13(10) 7_546 .
O3 Mn1 Mn3 37.26(12) . .
O3 Mn1 Mn3 142.74(12) 7_546 .
Mn2 Mn1 Mn3 56.30(3) . .
Mn2 Mn1 Mn3 123.70(3) 7_546 .
Mn4 Mn1 Mn3 59.48(2) . .
Mn4 Mn1 Mn3 120.52(2) 7_546 .
Mn3 Mn1 Mn3 180.00(3) 7_546 .
O5 Mn2 O3 174.46(14) . .
O5 Mn2 O7 88.30(17) . .
O3 Mn2 O7 90.85(16) . .
O5 Mn2 O4 97.52(17) . .
O3 Mn2 O4 83.47(16) . .
O7 Mn2 O4 174.07(16) . .
O5 Mn2 O1 94.03(14) . .
O3 Mn2 O1 80.61(14) . .
O7 Mn2 O1 95.94(15) . .
O4 Mn2 O1 84.84(14) . .
O5 Mn2 O23 86.85(14) . .
O3 Mn2 O23 98.66(14) . .
O7 Mn2 O23 92.15(16) . .
O4 Mn2 O23 87.04(15) . .
O1 Mn2 O23 171.88(16) . .
O5 Mn2 Mn3 140.04(13) . .
O3 Mn2 Mn3 42.33(12) . .
O7 Mn2 Mn3 130.29(12) . .
O4 Mn2 Mn3 43.78(11) . .
O1 Mn2 Mn3 91.90(10) . .
O23 Mn2 Mn3 82.33(11) . .
O5 Mn2 Mn1 134.52(10) . .
O3 Mn2 Mn1 40.05(10) . .
O7 Mn2 Mn1 92.39(11) . .
O4 Mn2 Mn1 84.36(10) . .
O1 Mn2 Mn1 40.65(9) . .
O23 Mn2 Mn1 138.49(10) . .
Mn3 Mn2 Mn1 63.74(3) . .
O5 Mn2 Mn4 95.99(12) . .
O3 Mn2 Mn4 81.50(11) . .
O7 Mn2 Mn4 143.85(11) . .
O4 Mn2 Mn4 36.91(10) . .
O1 Mn2 Mn4 48.02(10) . .
O23 Mn2 Mn4 123.87(12) . .
Mn3 Mn2 Mn4 60.42(3) . .
Mn1 Mn2 Mn4 59.57(2) . .
O5 Mn2 Mn10 45.44(12) . .
O3 Mn2 Mn10 132.96(12) . .
O7 Mn2 Mn10 43.13(11) . .
O4 Mn2 Mn10 142.77(11) . .
O1 Mn2 Mn10 93.11(10) . .
O23 Mn2 Mn10 93.24(11) . .
Mn3 Mn2 Mn10 172.20(4) . .
Mn1 Mn2 Mn10 117.31(3) . .
Mn4 Mn2 Mn10 127.20(3) . .
O5 Mn2 Mn8 43.86(10) . .
O3 Mn2 Mn8 141.65(10) . .
O7 Mn2 Mn8 98.82(11) . .
O4 Mn2 Mn8 84.70(11) . .
O1 Mn2 Mn8 134.28(10) . .
O23 Mn2 Mn8 44.33(10) . .
Mn3 Mn2 Mn8 110.00(4) . .
Mn1 Mn2 Mn8 168.45(4) . .
Mn4 Mn2 Mn8 109.05(4) . .
Mn10 Mn2 Mn8 70.32(3) . .
O3 Mn3 O11 93.14(17) . 7_546
O3 Mn3 O15 175.40(17) . .
O11 Mn3 O15 91.19(18) 7_546 .
O3 Mn3 O4 84.36(16) . .
O11 Mn3 O4 171.56(14) 7_546 .
O15 Mn3 O4 91.14(17) . .
O3 Mn3 O24 90.33(16) . .
O11 Mn3 O24 93.69(15) 7_546 .
O15 Mn3 O24 90.93(17) . .
O4 Mn3 O24 94.39(15) . .
O3 Mn3 O2 76.24(14) . .
O11 Mn3 O2 93.98(14) 7_546 .
O15 Mn3 O2 101.93(16) . .
O4 Mn3 O2 77.59(14) . .
O24 Mn3 O2 164.86(16) . .
O3 Mn3 Mn2 42.33(11) . .
O11 Mn3 Mn2 134.69(13) 7_546 .
O15 Mn3 Mn2 133.62(13) . .
O4 Mn3 Mn2 44.72(12) . .
O24 Mn3 Mn2 81.24(11) . .
O2 Mn3 Mn2 84.09(10) . .
O3 Mn3 Mn4 84.96(11) . .
O11 Mn3 Mn4 132.27(11) 7_546 .
O15 Mn3 Mn4 90.99(12) . .
O4 Mn3 Mn4 39.56(10) . .
O24 Mn3 Mn4 133.94(11) . .
O2 Mn3 Mn4 39.24(10) . .
Mn2 Mn3 Mn4 64.87(3) . .
O3 Mn3 Mn1 37.51(10) . .
O11 Mn3 Mn1 91.06(11) 7_546 .
O15 Mn3 Mn1 140.91(12) . .
O4 Mn3 Mn1 82.04(11) . .
O24 Mn3 Mn1 127.83(12) . .
O2 Mn3 Mn1 38.99(10) . .
Mn2 Mn3 Mn1 59.96(2) . .
Mn4 Mn3 Mn1 59.86(2) . .
O2 Mn4 O9 170.04(15) . .
O2 Mn4 O4 86.94(15) . .
O9 Mn4 O4 83.11(15) . .
O2 Mn4 O14 90.79(15) . .
O9 Mn4 O14 99.05(15) . .
O4 Mn4 O14 173.21(17) . .
O2 Mn4 O19 90.95(16) . .
O9 Mn4 O19 91.89(17) . .
O4 Mn4 O19 104.08(16) . .
O14 Mn4 O19 82.34(16) . .
O2 Mn4 O1 77.33(15) . .
O9 Mn4 O1 100.74(16) . .
O4 Mn4 O1 81.92(14) . .
O14 Mn4 O1 91.35(15) . .
O19 Mn4 O1 166.65(14) . .
O2 Mn4 Mn3 48.68(10) . .
O9 Mn4 Mn3 121.63(11) . .
O4 Mn4 Mn3 39.66(11) . .
O14 Mn4 Mn3 139.19(12) . .
O19 Mn4 Mn3 92.44(11) . .
O1 Mn4 Mn3 84.65(9) . .
O2 Mn4 Mn1 37.97(12) . .
O9 Mn4 Mn1 139.22(13) . .
O4 Mn4 Mn1 82.76(12) . .
O14 Mn4 Mn1 91.52(12) . .
O19 Mn4 Mn1 128.66(11) . .
O1 Mn4 Mn1 39.35(9) . .
Mn3 Mn4 Mn1 60.66(3) . .
O2 Mn4 Mn2 81.99(11) . .
O9 Mn4 Mn2 89.84(12) . .
O4 Mn4 Mn2 37.73(12) . .
O14 Mn4 Mn2 135.57(13) . .
O19 Mn4 Mn2 141.15(11) . .
O1 Mn4 Mn2 44.26(8) . .
Mn3 Mn4 Mn2 54.72(3) . .
Mn1 Mn4 Mn2 57.03(2) . .
O2 Mn4 Mn7 122.00(11) . .
O9 Mn4 Mn7 49.73(11) . .
O4 Mn4 Mn7 44.81(12) . .
O14 Mn4 Mn7 140.65(12) . .
O19 Mn4 Mn7 76.52(11) . .
O1 Mn4 Mn7 115.05(9) . .
Mn3 Mn4 Mn7 75.13(3) . .
Mn1 Mn4 Mn7 127.54(3) . .
Mn2 Mn4 Mn7 75.27(3) . .
O5 Mn5 O6 85.48(17) . .
O5 Mn5 O8 92.37(17) . .
O6 Mn5 O8 171.27(17) . .
O5 Mn5 N2 171.6(2) . .
O6 Mn5 N2 100.83(18) . .
O8 Mn5 N2 82.20(18) . .
O5 Mn5 O10 98.85(17) . .
O6 Mn5 O10 89.49(17) . .
O8 Mn5 O10 99.20(16) . .
N2 Mn5 O10 75.84(17) . .
O5 Mn5 O9 108.49(15) . .
O6 Mn5 O9 84.43(16) . .
O8 Mn5 O9 88.25(16) . .
N2 Mn5 O9 77.88(17) . .
O10 Mn5 O9 151.36(16) . .
O5 Mn5 Mn8 44.67(11) . .
O6 Mn5 Mn8 43.55(13) . .
O8 Mn5 Mn8 136.32(13) . .
N2 Mn5 Mn8 139.23(13) . .
O10 Mn5 Mn8 83.52(11) . .
O9 Mn5 Mn8 109.96(10) . .
O2 Mn6 O18 134.57(16) . .
O2 Mn6 O16 96.91(15) . .
O18 Mn6 O16 94.15(17) . .
O2 Mn6 O12 108.10(15) . 7_546
O18 Mn6 O12 115.10(15) . 7_546
O16 Mn6 O12 93.21(15) . 7_546
O2 Mn6 O7 92.68(14) . 7_546
O18 Mn6 O7 84.00(16) . 7_546
O16 Mn6 O7 168.11(15) . 7_546
O12 Mn6 O7 77.08(14) 7_546 7_546
O20 Mn7 O26 114.29(17) . .
O20 Mn7 O30 82.60(19) . .
O26 Mn7 O30 88.3(2) . .
O20 Mn7 O6 148.44(16) . .
O26 Mn7 O6 94.16(16) . .
O30 Mn7 O6 84.99(19) . .
O20 Mn7 O4 100.47(15) . .
O26 Mn7 O4 92.87(17) . .
O30 Mn7 O4 175.9(2) . .
O6 Mn7 O4 90.98(15) . .
O20 Mn7 O9 84.74(15) . .
O26 Mn7 O9 153.83(17) . .
O30 Mn7 O9 112.8(2) . .
O6 Mn7 O9 73.58(13) . .
O4 Mn7 O9 64.96(12) . .
O20 Mn7 Mn4 75.96(12) . .
O26 Mn7 Mn4 127.79(14) . .
O30 Mn7 Mn4 143.10(19) . .
O6 Mn7 Mn4 97.85(10) . .
O4 Mn7 Mn4 36.64(9) . .
O9 Mn7 Mn4 36.36(9) . .
O25 Mn8 O22 96.30(17) . .
O25 Mn8 O6 88.72(16) . .
O22 Mn8 O6 114.81(17) . .
O25 Mn8 O23 92.37(15) . .
O22 Mn8 O23 128.52(18) . .
O6 Mn8 O23 116.04(15) . .
O25 Mn8 O5 151.66(16) . .
O22 Mn8 O5 109.91(16) . .
O6 Mn8 O5 70.91(15) . .
O23 Mn8 O5 79.89(13) . .
O25 Mn8 Mn5 125.36(12) . .
O22 Mn8 Mn5 108.48(12) . .
O6 Mn8 Mn5 36.76(11) . .
O23 Mn8 Mn5 106.99(9) . .
O5 Mn8 Mn5 36.25(10) . .
O25 Mn8 Mn2 125.57(12) . .
O22 Mn8 Mn2 134.61(14) . .
O6 Mn8 Mn2 85.72(10) . .
O23 Mn8 Mn2 44.62(9) . .
O5 Mn8 Mn2 36.44(10) . .
Mn5 Mn8 Mn2 63.61(3) . .
O1 Mn9 O8 96.50(16) . .
O1 Mn9 O11 102.13(16) . .
O8 Mn9 O11 160.99(15) . .
O1 Mn9 N1 175.52(18) . .
O8 Mn9 N1 79.10(18) . .
O11 Mn9 N1 82.32(18) . .
O1 Mn9 O12 94.89(15) . .
O8 Mn9 O12 93.83(16) . .
O11 Mn9 O12 88.35(16) . .
N1 Mn9 O12 84.59(17) . .
O1 Mn9 O13 93.36(16) . .
O8 Mn9 O13 91.00(16) . .
O11 Mn9 O13 84.24(16) . .
N1 Mn9 O13 87.63(17) . .
O12 Mn9 O13 169.91(15) . .
O28 Mn10 O17 93.63(18) . 7_546
O28 Mn10 O7 170.01(15) . .
O17 Mn10 O7 87.28(16) 7_546 .
O28 Mn10 O21 97.73(16) . .
O17 Mn10 O21 93.92(17) 7_546 .
O7 Mn10 O21 92.13(15) . .
O28 Mn10 O5 105.61(17) . .
O17 Mn10 O5 160.40(15) 7_546 .
O7 Mn10 O5 74.42(15) . .
O21 Mn10 O5 80.08(15) . .
O28 Mn10 O12 93.64(15) . .
O17 Mn10 O12 89.74(16) 7_546 .
O7 Mn10 O12 76.42(13) . .
O21 Mn10 O12 167.81(15) . .
O5 Mn10 O12 92.64(14) . .
O28 Mn10 Mn2 140.52(14) . .
O17 Mn10 Mn2 125.06(12) 7_546 .
O7 Mn10 Mn2 37.80(11) . .
O21 Mn10 Mn2 88.03(12) . .
O5 Mn10 Mn2 36.82(10) . .
O12 Mn10 Mn2 80.37(10) . .
C10 N1 C1 110.3(4) . .
C10 N1 C8 114.2(5) . .
C1 N1 C8 109.6(4) . .
C10 N1 Mn9 108.0(3) . .
C1 N1 Mn9 107.6(4) . .
C8 N1 Mn9 106.8(3) . .
C6 N2 C4 108.7(5) . .
C6 N2 C3 112.3(5) . .
C4 N2 C3 111.2(4) . .
C6 N2 Mn5 109.0(4) . .
C4 N2 Mn5 108.9(3) . .
C3 N2 Mn5 106.7(4) . .
Mn9 O1 Mn1 132.4(2) . .
Mn9 O1 Mn2 124.43(18) . .
Mn1 O1 Mn2 91.25(14) . .
Mn9 O1 Mn4 118.47(18) . .
Mn1 O1 Mn4 90.16(15) . .
Mn2 O1 Mn4 87.72(13) . .
Mn4 O2 Mn1 104.38(18) . .
Mn4 O2 Mn6 120.6(2) . .
Mn1 O2 Mn6 128.34(19) . .
Mn4 O2 Mn3 92.09(14) . .
Mn1 O2 Mn3 93.14(15) . .
Mn6 O2 Mn3 108.26(16) . .
Mn2 O3 Mn3 95.34(17) . .
Mn2 O3 Mn1 100.19(16) . .
Mn3 O3 Mn1 105.23(18) . .
Mn4 O4 Mn3 100.78(16) . .
Mn4 O4 Mn2 105.36(17) . .
Mn3 O4 Mn2 91.50(17) . .
Mn4 O4 Mn7 98.56(16) . .
Mn3 O4 Mn7 126.69(18) . .
Mn2 O4 Mn7 129.71(18) . .
Mn5 O5 Mn2 122.6(2) . .
Mn5 O5 Mn8 99.08(17) . .
Mn2 O5 Mn8 99.71(15) . .
Mn5 O5 Mn10 126.11(19) . .
Mn2 O5 Mn10 97.74(17) . .
Mn8 O5 Mn10 108.19(15) . .
Mn5 O6 Mn8 99.69(19) . .
Mn5 O6 Mn7 108.93(17) . .
Mn8 O6 Mn7 106.55(17) . .
Mn5 O6 H6B 113.5 . .
Mn8 O6 H6B 113.5 . .
Mn7 O6 H6B 113.5 . .
Mn2 O7 Mn10 99.07(17) . .
Mn2 O7 Mn6 121.85(17) . 7_546
Mn10 O7 Mn6 94.67(15) . 7_546
Mn2 O7 H7B 112.8 . .
Mn10 O7 H7B 112.8 . .
Mn6 O7 H7B 112.8 7_546 .
C2 O8 Mn5 112.0(3) . .
C2 O8 Mn9 117.5(3) . .
Mn5 O8 Mn9 130.47(19) . .
C5 O9 Mn4 119.0(3) . .
C5 O9 Mn5 110.7(3) . .
Mn4 O9 Mn5 118.09(19) . .
C5 O9 Mn7 121.3(3) . .
Mn4 O9 Mn7 93.91(15) . .
Mn5 O9 Mn7 89.80(12) . .
C7 O10 Mn5 115.8(4) . .
C9 O11 Mn3 119.9(3) . 7_546
C9 O11 Mn9 114.5(3) . .
Mn3 O11 Mn9 125.50(19) 7_546 .
C11 O12 Mn9 107.4(3) . .
C11 O12 Mn6 112.4(4) . 7_546
Mn9 O12 Mn6 109.44(16) . 7_546
C11 O12 Mn10 113.1(3) . .
Mn9 O12 Mn10 120.46(19) . .
Mn6 O12 Mn10 93.31(14) 7_546 .
C12 O13 Mn9 131.0(4) . .
C12 O14 Mn4 133.3(4) . .
C19 O15 Mn3 128.4(4) . .
C19 O16 Mn6 138.1(4) . .
C26 O17 Mn10 131.8(4) . 7_546
C26 O18 Mn6 119.3(4) . .
C33 O19 Mn4 129.5(4) . .
C33 O20 Mn7 132.0(4) . .
C40 O21 Mn10 127.2(4) . .
C40 O22 Mn8 102.4(4) . .
C47 O23 Mn8 132.1(4) . .
C47 O23 Mn2 121.3(3) . .
Mn8 O23 Mn2 91.06(14) . .
C47 O24 Mn3 127.1(4) . .
C54 O25 Mn8 123.5(4) . .
C54 O26 Mn7 130.2(4) . .
C61 O28 Mn10 145.4(5) . .
C68 O30 Mn7 131.6(5) . .
C70A C69A C74A 120.0 . .
C70A C69A C68 122.9(8) . .
C74A C69A C68 116.7(8) . .
C71A C70A C69A 120.0 . .
C71A C70A H70A 120.0 . .
C69A C70A H70A 120.0 . .
C70A C71A C72A 120.0 . .
C70A C71A H71A 120.0 . .
C72A C71A H71A 120.0 . .
C73A C72A C71A 120.0 . .
C73A C72A H72A 120.0 . .
C71A C72A H72A 120.0 . .
C72A C73A C74A 120.0 . .
C72A C73A H73A 120.0 . .
C74A C73A H73A 120.0 . .
C73A C74A C69A 120.0 . .
C73A C74A H74A 120.0 . .
C69A C74A H74A 120.0 . .
C70B C69B C74B 120.0 . .
C70B C69B C68 114.2(8) . .
C74B C69B C68 125.7(8) . .
C69B C70B C71B 120.0 . .
C69B C70B H70B 120.0 . .
C71B C70B H70B 120.0 . .
C72B C71B C70B 120.0 . .
C72B C71B H71B 120.0 . .
C70B C71B H71B 120.0 . .
C71B C72B C73B 120.0 . .
C71B C72B H72B 120.0 . .
C73B C72B H72B 120.0 . .
C72B C73B C74B 120.0 . .
C72B C73B H73B 120.0 . .
C74B C73B H73B 120.0 . .
C73B C74B C69B 120.0 . .
C73B C74B H74B 120.0 . .
C69B C74B H74B 120.0 . .
C76A C75A Cl1A 126(2) . .
C76A C75A H75A 105.9 . .
Cl1A C75A H75A 105.9 . .
C76A C75A H75B 105.9 . .
Cl1A C75A H75B 105.9 . .
H75A C75A H75B 106.2 . .
C75A C76A Cl2A 97.7(17) . .
C75A C76A H76A 112.2 . .
Cl2A C76A H76A 112.2 . .
C75A C76A H76B 112.2 . .
Cl2A C76A H76B 112.2 . .
H76A C76A H76B 109.8 . .

loop_
_geom_bond_atom_site_label_1
_geom_bond_atom_site_label_2
_geom_bond_distance
_geom_bond_site_symmetry_2
C1 N1 1.492(8) .
C1 C2 1.523(8) .
C1 H1 0.9900 .
C1 H1A 0.9900 .
C2 O8 1.457(6) .
C2 C3 1.517(9) .
C2 H2 1.0000 .
C3 N2 1.508(7) .
C3 H3 0.9900 .
C3 H3A 0.9900 .
C4 C5 1.502(8) .
C4 N2 1.507(8) .
C4 H4 0.9900 .
C4 H4A 0.9900 .
C5 O9 1.435(7) .
C5 H5 0.9900 .
C5 H5A 0.9900 .
C6 N2 1.487(7) .
C6 C7 1.521(10) .
C6 H6 0.9900 .
C6 H6A 0.9900 .
C7 O10 1.429(7) .
C7 H7 0.9900 .
C7 H7A 0.9900 .
C8 C9 1.499(8) .
C8 N1 1.504(7) .
C8 H8 0.9900 .
C8 H8A 0.9900 .
C9 O11 1.436(6) .
C9 H9 0.9900 .
C9 H9A 0.9900 .
C10 N1 1.488(8) .
C10 C11 1.529(8) .
C10 H10 0.9900 .
C10 H10A 0.9900 .
C11 O12 1.436(7) .
C11 H11 0.9900 .
C11 H11A 0.9900 .
C12 O14 1.260(7) .
C12 O13 1.265(7) .
C12 C13 1.496(7) .
C13 C18 1.375(9) .
C13 C14 1.379(8) .
C14 C15 1.367(8) .
C14 H14 0.9500 .
C15 C16 1.361(10) .
C15 H15 0.9500 .
C16 C17 1.391(9) .
C16 H16 0.9500 .
C17 C18 1.392(8) .
C17 H17 0.9500 .
C18 H18 0.9500 .
C19 O16 1.237(7) .
C19 O15 1.268(7) .
C19 C20 1.512(9) .
C20 C25 1.382(11) .
C20 C21 1.388(11) .
C21 C22 1.393(13) .
C21 H21 0.9500 .
C22 C23 1.397(17) .
C22 H22 0.9500 .
C23 C24 1.295(16) .
C23 H23 0.9500 .
C24 C25 1.410(12) .
C24 H24 0.9500 .
C25 H25 0.9500 .
C26 O17 1.264(7) .
C26 O18 1.268(7) .
C26 C27 1.499(8) .
C27 C32 1.384(9) .
C27 C28 1.418(9) .
C28 C29 1.367(9) .
C28 H28 0.9500 .
C29 C30 1.406(10) .
C29 H29 0.9500 .
C30 C31 1.393(10) .
C30 H30 0.9500 .
C31 C32 1.370(9) .
C31 H31 0.9500 .
C32 H32 0.9500 .
C33 O19 1.254(7) .
C33 O20 1.264(7) .
C33 C34 1.503(9) .
C34 C39 1.375(10) .
C34 C35 1.402(8) .
C35 C36 1.374(10) .
C35 H35 0.9500 .
C36 C37 1.393(12) .
C36 H36 0.9500 .
C37 C38 1.401(11) .
C37 H37 0.9500 .
C38 C39 1.384(11) .
C38 H38 0.9500 .
C39 H39 0.9500 .
C40 O22 1.256(8) .
C40 O21 1.271(7) .
C40 C41 1.490(9) .
C41 C46 1.362(9) .
C41 C42 1.396(10) .
C42 C43 1.383(10) .
C42 H42 0.9500 .
C43 C44 1.398(10) .
C43 H43 0.9500 .
C44 C45 1.376(10) .
C44 H44 0.9500 .
C45 C46 1.387(9) .
C45 H45 0.9500 .
C46 H46 0.9500 .
C47 O24 1.252(7) .
C47 O23 1.278(7) .
C47 C48 1.508(7) .
C48 C53 1.383(9) .
C48 C49 1.394(9) .
C49 C50 1.398(8) .
C49 H49 0.9500 .
C50 C51 1.364(11) .
C50 H50 0.9500 .
C51 C52 1.392(11) .
C51 H51 0.9500 .
C52 C53 1.382(8) .
C52 H52 0.9500 .
C53 H53 0.9500 .
C54 O25 1.253(8) .
C54 O26 1.256(7) .
C54 C55 1.514(9) .
C55 C60 1.371(11) .
C55 C56 1.388(9) .
C56 C57 1.381(10) .
C56 H56 0.9500 .
C57 C58 1.398(13) .
C57 H57 0.9500 .
C58 C59 1.392(13) .
C58 H58 0.9500 .
C59 C60 1.352(12) .
C59 H59 0.9500 .
C60 H60 0.9500 .
C61 O28 1.132(9) .
C61 O27 1.301(9) .
C61 C62 1.524(11) .
C62 C63 1.395(10) .
C62 C67 1.403(13) .
C63 C64 1.380(12) .
C63 H63 0.9500 .
C64 C65 1.416(15) .
C64 H64 0.9500 .
C65 C66 1.441(16) .
C65 H65 0.9500 .
C66 C67 1.330(13) .
C66 H66 0.9500 .
C67 H67 0.9500 .
C68 O29 1.206(9) .
C68 O30 1.250(8) .
C68 C69A 1.518(11) .
C68 C69B 1.632(11) .
Mn1 O1 1.912(4) 7_546
Mn1 O1 1.912(4) .
Mn1 O2 1.915(4) .
Mn1 O2 1.915(4) 7_546
Mn1 O3 1.918(3) .
Mn1 O3 1.918(3) 7_546
Mn1 Mn2 2.9339(9) .
Mn1 Mn2 2.9340(9) 7_546
Mn1 Mn4 3.0151(10) .
Mn1 Mn4 3.0151(10) 7_546
Mn1 Mn3 3.0391(9) 7_546
Mn1 Mn3 3.0392(9) .
Mn2 O5 1.905(4) .
Mn2 O3 1.907(4) .
Mn2 O7 1.955(4) .
Mn2 O4 1.984(4) .
Mn2 O1 2.184(3) .
Mn2 O23 2.221(3) .
Mn2 Mn3 2.8195(13) .
Mn2 Mn4 3.1268(13) .
Mn2 Mn10 3.1497(14) .
Mn2 Mn8 3.1618(12) .
Mn3 O3 1.907(4) .
Mn3 O11 1.923(4) 7_546
Mn3 O15 1.928(4) .
Mn3 O4 1.951(4) .
Mn3 O24 2.137(4) .
Mn3 O2 2.257(3) .
Mn3 Mn4 3.0036(12) .
Mn4 O2 1.901(4) .
Mn4 O9 1.918(4) .
Mn4 O4 1.947(3) .
Mn4 O14 1.949(3) .
Mn4 O19 2.113(4) .
Mn4 O1 2.326(4) .
Mn4 Mn7 3.2268(12) .
Mn5 O5 1.869(4) .
Mn5 O6 1.895(4) .
Mn5 O8 1.899(4) .
Mn5 N2 2.161(5) .
Mn5 O10 2.208(4) .
Mn5 O9 2.262(4) .
Mn5 Mn8 3.1216(12) .
Mn6 O2 2.077(4) .
Mn6 O18 2.101(4) .
Mn6 O16 2.162(4) .
Mn6 O12 2.189(4) 7_546
Mn6 O7 2.227(4) 7_546
Mn7 O20 2.083(4) .
Mn7 O26 2.088(4) .
Mn7 O30 2.167(5) .
Mn7 O6 2.205(4) .
Mn7 O4 2.300(4) .
Mn7 O9 2.468(4) .
Mn8 O25 2.103(4) .
Mn8 O22 2.131(4) .
Mn8 O6 2.182(4) .
Mn8 O23 2.210(4) .
Mn8 O5 2.222(3) .
Mn9 O1 1.860(4) .
Mn9 O8 2.031(4) .
Mn9 O11 2.041(4) .
Mn9 N1 2.046(5) .
Mn9 O12 2.134(4) .
Mn9 O13 2.160(4) .
Mn10 O28 2.107(5) .
Mn10 O17 2.180(5) 7_546
Mn10 O7 2.181(4) .
Mn10 O21 2.188(4) .
Mn10 O5 2.265(4) .
Mn10 O12 2.267(4) .
O6 H6B 1.0000 .
O7 Mn6 2.227(4) 7_546
O7 H7B 1.0000 .
O11 Mn3 1.923(4) 7_546
O12 Mn6 2.189(4) 7_546
O17 Mn10 2.180(5) 7_546
C69A C70A 1.3900 .
C69A C74A 1.3900 .
C70A C71A 1.3900 .
C70A H70A 0.9500 .
C71A C72A 1.3900 .
C71A H71A 0.9500 .
C72A C73A 1.3900 .
C72A H72A 0.9500 .
C73A C74A 1.3900 .
C73A H73A 0.9500 .
C74A H74A 0.9500 .
C69B C70B 1.3900 .
C69B C74B 1.3900 .
C70B C71B 1.3900 .
C70B H70B 0.9500 .
C71B C72B 1.3900 .
C71B H71B 0.9500 .
C72B C73B 1.3900 .
C72B H72B 0.9500 .
C73B C74B 1.3900 .
C73B H73B 0.9500 .
C74B H74B 0.9500 .
C75A C76A 1.46(3) .
C75A Cl1A 1.66(2) .
C75A H75A 0.9900 .
C75A H75B 0.9900 .
C76A Cl2A 1.87(2) .
C76A H76A 0.9900 .
C76A H76B 0.9900 .

loop_
_geom_torsion_atom_site_label_1
_geom_torsion_atom_site_label_2
_geom_torsion_atom_site_label_3
_geom_torsion_atom_site_label_4
_geom_torsion
_geom_torsion_site_symmetry_4
N1 C1 C2 O8 36.6(6) .
N1 C1 C2 C3 154.6(5) .
O8 C2 C3 N2 -40.7(6) .
C1 C2 C3 N2 -158.6(5) .
N2 C4 C5 O9 -54.7(6) .
N2 C6 C7 O10 46.1(7) .
N1 C8 C9 O11 -40.4(7) .
N1 C10 C11 O12 48.2(6) .
O14 C12 C13 C18 1.3(8) .
O13 C12 C13 C18 178.9(6) .
O14 C12 C13 C14 179.4(6) .
O13 C12 C13 C14 -3.0(9) .
C18 C13 C14 C15 0.1(10) .
C12 C13 C14 C15 -178.0(7) .
C13 C14 C15 C16 -0.4(12) .
C14 C15 C16 C17 0.7(12) .
C15 C16 C17 C18 -0.8(11) .
C14 C13 C18 C17 -0.1(10) .
C12 C13 C18 C17 178.0(6) .
C16 C17 C18 C13 0.5(11) .
O16 C19 C20 C25 3.3(10) .
O15 C19 C20 C25 -176.7(7) .
O16 C19 C20 C21 -175.8(7) .
O15 C19 C20 C21 4.2(10) .
C25 C20 C21 C22 -0.3(15) .
C19 C20 C21 C22 178.8(9) .
C20 C21 C22 C23 -3(2) .
C21 C22 C23 C24 4(2) .
C22 C23 C24 C25 -2(2) .
C21 C20 C25 C24 2.1(13) .
C19 C20 C25 C24 -177.0(7) .
C23 C24 C25 C20 -0.6(17) .
O17 C26 C27 C32 162.1(6) .
O18 C26 C27 C32 -15.8(9) .
O17 C26 C27 C28 -16.6(9) .
O18 C26 C27 C28 165.5(6) .
C32 C27 C28 C29 -1.0(10) .
C26 C27 C28 C29 177.7(6) .
C27 C28 C29 C30 -1.2(10) .
C28 C29 C30 C31 2.2(11) .
C29 C30 C31 C32 -1.0(11) .
C30 C31 C32 C27 -1.3(10) .
C28 C27 C32 C31 2.3(10) .
C26 C27 C32 C31 -176.4(6) .
O19 C33 C34 C39 -173.6(6) .
O20 C33 C34 C39 5.6(9) .
O19 C33 C34 C35 6.6(9) .
O20 C33 C34 C35 -174.3(6) .
C39 C34 C35 C36 -2.0(11) .
C33 C34 C35 C36 177.9(7) .
C34 C35 C36 C37 1.2(13) .
C35 C36 C37 C38 -0.3(15) .
C36 C37 C38 C39 0.3(15) .
C35 C34 C39 C38 2.0(12) .
C33 C34 C39 C38 -177.8(8) .
C37 C38 C39 C34 -1.2(14) .
O22 C40 C41 C46 21.5(8) .
O21 C40 C41 C46 -159.1(6) .
O22 C40 C41 C42 -162.3(6) .
O21 C40 C41 C42 17.2(8) .
C46 C41 C42 C43 -3.4(11) .
C40 C41 C42 C43 -179.7(7) .
C41 C42 C43 C44 2.2(12) .
C42 C43 C44 C45 0.5(12) .
C43 C44 C45 C46 -2.0(10) .
C42 C41 C46 C45 1.9(9) .
C40 C41 C46 C45 178.1(5) .
C44 C45 C46 C41 0.8(9) .
O24 C47 C48 C53 17.4(9) .
O23 C47 C48 C53 -162.0(7) .
O24 C47 C48 C49 -163.6(6) .
O23 C47 C48 C49 17.1(9) .
C53 C48 C49 C50 0.4(11) .
C47 C48 C49 C50 -178.6(6) .
C48 C49 C50 C51 0.8(12) .
C49 C50 C51 C52 -1.2(14) .
C50 C51 C52 C53 0.5(14) .
C51 C52 C53 C48 0.6(13) .
C49 C48 C53 C52 -1.1(12) .
C47 C48 C53 C52 177.9(7) .
O25 C54 C55 C60 -168.3(9) .
O26 C54 C55 C60 13.5(13) .
O25 C54 C55 C56 13.0(11) .
O26 C54 C55 C56 -165.1(7) .
C60 C55 C56 C57 0.6(14) .
C54 C55 C56 C57 179.3(7) .
C55 C56 C57 C58 1.1(14) .
C56 C57 C58 C59 -3.5(19) .
C57 C58 C59 C60 4(2) .
C58 C59 C60 C55 -3(2) .
C56 C55 C60 C59 0.1(18) .
C54 C55 C60 C59 -178.5(11) .
O28 C61 C62 C63 -174.3(7) .
O27 C61 C62 C63 4.5(9) .
O28 C61 C62 C67 4.2(11) .
O27 C61 C62 C67 -177.1(7) .
C67 C62 C63 C64 -0.1(11) .
C61 C62 C63 C64 178.3(7) .
C62 C63 C64 C65 -0.9(11) .
C63 C64 C65 C66 2.1(13) .
C64 C65 C66 C67 -2.3(16) .
C65 C66 C67 C62 1.2(16) .
C63 C62 C67 C66 0.0(13) .
C61 C62 C67 C66 -178.6(9) .
C11 C10 N1 C1 -150.2(5) .
C11 C10 N1 C8 85.8(6) .
C11 C10 N1 Mn9 -32.8(6) .
C2 C1 N1 C10 69.1(6) .
C2 C1 N1 C8 -164.3(5) .
C2 C1 N1 Mn9 -48.5(5) .
C9 C8 N1 C10 -77.0(6) .
C9 C8 N1 C1 158.7(5) .
C9 C8 N1 Mn9 42.4(6) .
C7 C6 N2 C4 -169.0(5) .
C7 C6 N2 C3 67.5(6) .
C7 C6 N2 Mn5 -50.5(6) .
C5 C4 N2 C6 164.9(5) .
C5 C4 N2 C3 -70.9(6) .
C5 C4 N2 Mn5 46.4(5) .
C2 C3 N2 C6 -104.6(6) .
C2 C3 N2 C4 133.3(5) .
C2 C3 N2 Mn5 14.8(6) .
O8 Mn9 O1 Mn1 -174.5(3) .
O11 Mn9 O1 Mn1 1.7(3) .
O12 Mn9 O1 Mn1 91.1(3) .
O13 Mn9 O1 Mn1 -83.1(3) .
O8 Mn9 O1 Mn2 54.0(2) .
O11 Mn9 O1 Mn2 -129.8(2) .
O12 Mn9 O1 Mn2 -40.5(2) .
O13 Mn9 O1 Mn2 145.4(2) .
O8 Mn9 O1 Mn4 -54.50(19) .
O11 Mn9 O1 Mn4 121.71(18) .
O12 Mn9 O1 Mn4 -148.93(18) .
O13 Mn9 O1 Mn4 36.89(19) .
O6 Mn5 O5 Mn2 -90.3(2) .
O8 Mn5 O5 Mn2 81.2(2) .
O10 Mn5 O5 Mn2 -179.1(2) .
O9 Mn5 O5 Mn2 -7.8(3) .
Mn8 Mn5 O5 Mn2 -107.8(3) .
O6 Mn5 O5 Mn8 17.43(16) .
O8 Mn5 O5 Mn8 -171.04(16) .
O10 Mn5 O5 Mn8 -71.35(17) .
O9 Mn5 O5 Mn8 100.01(15) .
O6 Mn5 O5 Mn10 137.9(2) .
O8 Mn5 O5 Mn10 -50.5(2) .
O10 Mn5 O5 Mn10 49.2(2) .
O9 Mn5 O5 Mn10 -139.47(19) .
Mn8 Mn5 O5 Mn10 120.5(3) .
O5 Mn5 O6 Mn8 -17.80(16) .
N2 Mn5 O6 Mn8 156.60(18) .
O10 Mn5 O6 Mn8 81.12(17) .
O9 Mn5 O6 Mn8 -126.90(17) .
O5 Mn5 O6 Mn7 93.55(19) .
N2 Mn5 O6 Mn7 -92.1(2) .
O10 Mn5 O6 Mn7 -167.53(19) .
O9 Mn5 O6 Mn7 -15.56(17) .
Mn8 Mn5 O6 Mn7 111.3(2) .
C3 C2 O8 Mn5 50.9(5) .
C1 C2 O8 Mn5 172.9(4) .
C3 C2 O8 Mn9 -130.7(4) .
C1 C2 O8 Mn9 -8.6(6) .
O5 Mn5 O8 C2 139.6(4) .
N2 Mn5 O8 C2 -33.9(4) .
O10 Mn5 O8 C2 40.3(4) .
O9 Mn5 O8 C2 -111.9(4) .
Mn8 Mn5 O8 C2 130.5(3) .
O5 Mn5 O8 Mn9 -38.6(3) .
N2 Mn5 O8 Mn9 147.8(3) .
O10 Mn5 O8 Mn9 -138.0(3) .
O9 Mn5 O8 Mn9 69.8(3) .
Mn8 Mn5 O8 Mn9 -47.7(4) .
C4 C5 O9 Mn4 177.0(4) .
C4 C5 O9 Mn5 35.3(6) .
C4 C5 O9 Mn7 -67.7(6) .
C6 C7 O10 Mn5 -20.7(6) .
C8 C9 O11 Mn3 -158.6(4) 7_546
C8 C9 O11 Mn9 18.8(6) .
C10 C11 O12 Mn9 -36.9(5) .
C10 C11 O12 Mn6 -157.4(4) 7_546
C10 C11 O12 Mn10 98.5(5) .
O14 C12 O13 Mn9 -47.3(8) .
C13 C12 O13 Mn9 135.3(4) .
O13 C12 O14 Mn4 24.1(9) .
C13 C12 O14 Mn4 -158.5(4) .
O16 C19 O15 Mn3 10.0(9) .
C20 C19 O15 Mn3 -169.9(4) .
O15 C19 O16 Mn6 15.1(10) .
C20 C19 O16 Mn6 -165.0(4) .
O18 C26 O17 Mn10 40.8(8) 7_546
C27 C26 O17 Mn10 -136.9(5) 7_546
O17 C26 O18 Mn6 0.6(8) .
C27 C26 O18 Mn6 178.4(4) .
O20 C33 O19 Mn4 13.6(9) .
C34 C33 O19 Mn4 -167.4(4) .
O19 C33 O20 Mn7 -6.5(9) .
C34 C33 O20 Mn7 174.4(4) .
O22 C40 O21 Mn10 -97.6(7) .
C41 C40 O21 Mn10 82.9(6) .
O21 C40 O22 Mn8 4.0(6) .
C41 C40 O22 Mn8 -176.5(4) .
O24 C47 O23 Mn8 -119.9(6) .
C48 C47 O23 Mn8 59.4(8) .
O24 C47 O23 Mn2 5.4(9) .
C48 C47 O23 Mn2 -175.3(4) .
O23 C47 O24 Mn3 12.5(9) .
C48 C47 O24 Mn3 -166.8(4) .
O26 C54 O25 Mn8 10.2(10) .
C55 C54 O25 Mn8 -167.8(5) .
O25 C54 O26 Mn7 46.7(10) .
C55 C54 O26 Mn7 -135.3(6) .
O27 C61 O28 Mn10 80.0(12) .
C62 C61 O28 Mn10 -101.4(10) .
O29 C68 O30 Mn7 -24.6(15) .
C69A C68 O30 Mn7 179.0(7) .
C69B C68 O30 Mn7 138.1(7) .
O29 C68 C69A C70A 6.8(12) .
O30 C68 C69A C70A 166.1(8) .
C69B C68 C69A C70A -93.9(12) .
O29 C68 C69A C74A 179.7(7) .
O30 C68 C69A C74A -21.0(12) .
C69B C68 C69A C74A 79.0(11) .
C74A C69A C70A C71A 0.0 .
C68 C69A C70A C71A 172.6(11) .
C69A C70A C71A C72A 0.0 .
C70A C71A C72A C73A 0.0 .
C71A C72A C73A C74A 0.0 .
C72A C73A C74A C69A 0.0 .
C70A C69A C74A C73A 0.0 .
C68 C69A C74A C73A -173.1(10) .
O29 C68 C69B C70B -46.8(10) .
O30 C68 C69B C70B 148.6(7) .
C69A C68 C69B C70B 50.3(10) .
O29 C68 C69B C74B 129.3(8) .
O30 C68 C69B C74B -35.4(12) .
C69A C68 C69B C74B -133.6(13) .
C74B C69B C70B C71B 0.0 .
C68 C69B C70B C71B 176.3(8) .
C69B C70B C71B C72B 0.0 .
C70B C71B C72B C73B 0.0 .
C71B C72B C73B C74B 0.0 .
C72B C73B C74B C69B 0.0 .
C70B C69B C74B C73B 0.0 .
C68 C69B C74B C73B -175.8(9) .
Cl1A C75A C76A Cl2A -78(2) .

loop_
_platon_squeeze_void_nr
_platon_squeeze_void_average_x
_platon_squeeze_void_average_y
_platon_squeeze_void_average_z
_platon_squeeze_void_volume
_platon_squeeze_void_count_electrons
_platon_squeeze_void_content
1 0.058 0.048 0.085 12 0 ' '
2 0.942 0.048 0.415 11 0 ' '
3 0.000 0.240 0.250 711 200 ' '
4 0.500 0.260 0.750 711 197 ' '
5 0.436 0.052 0.947 10 0 ' '
6 0.564 0.052 0.553 10 0 ' '
7 0.441 0.454 0.916 11 0 ' '
8 0.559 0.454 0.584 11 0 ' '
9 0.064 0.448 0.053 10 0 ' '
10 0.936 0.448 0.447 10 -1 ' '
11 0.442 0.548 0.415 11 0 ' '
12 0.558 0.548 0.085 12 0 ' '
13 0.000 0.760 0.750 711 197 ' '
14 0.500 0.740 0.250 711 200 ' '
15 0.064 0.552 0.553 10 0 ' '
16 0.936 0.552 0.947 10 0 ' '
17 0.059 0.954 0.584 11 0 ' '
18 0.941 0.954 0.916 11 0 ' '
19 0.436 0.948 0.447 10 -1 ' '
20 0.564 0.948 0.053 10 0 ' '
